data_7212368
loop_
_publ_author_name
'Bia\/lo\'nska, Agata'
'Ciunik, Zbigniew'

_publ_section_title
;
 Crucial factors influencing racemic resolution of
 N-(4-nitrobenzoyl)-dl-serine by brucine
;
_journal_issue 10
_journal_name_full CrystEngComm
_journal_page_first 2781
_journal_paper_doi 10.1039/b926090k
_journal_volume 12
_journal_year 2010
_chemical_absolute_configuration rm
_chemical_formula_moiety 'C23 H27 N2 O4, C10 H9 N2 O6, 1.66(C H4 O) 1.66(H2 O)'
_chemical_formula_sum 'C34.67 H46 N4 O13.33'
_chemical_formula_weight 732.09
_chemical_name_common
;brucinium N-(4-nitrobenzoyl)-L-serinate 1.66-hydrate methanol
1.66-solvate
;
_chemical_name_systematic
;
brucinium N-(4-nitrobenzoyl)-L-serinate 1.66-hydrate methanol 1.66-solvate
;
_space_group_IT_number 4
_symmetry_cell_setting monoclinic
_symmetry_space_group_name_Hall 'P 2yb'
_symmetry_space_group_name_H-M 'P 1 21 1'
_atom_sites_solution_hydrogens geom
_atom_sites_solution_primary direct
_atom_sites_solution_secondary difmap
_audit_creation_method SHELXL-97
_cell_angle_alpha 90.00
_cell_angle_beta 101.91(3)
_cell_angle_gamma 90.00
_cell_formula_units_Z 6
_cell_length_a 17.561(4)
_cell_length_b 12.479(3)
_cell_length_c 23.694(4)
_cell_measurement_reflns_used 46250
_cell_measurement_temperature 100(2)
_cell_measurement_theta_max 36.80
_cell_measurement_theta_min 3.09
_cell_volume 5081(2)
_computing_cell_refinement
;
CrysAlis RED, Oxford Diffraction Ltd.,
Version 1.171.32.5 (release 08-05-2007 CrysAlis171 .NET)
(compiled May 8 2007,13:10:02)
;
_computing_data_collection
;
CrysAlis CCD, Oxford Diffraction Ltd.,
Version 1.171.32.5 (release 08-05-2007 CrysAlis171 .NET)
(compiled May 8 2007,13:10:02)
;
_computing_data_reduction
;
CrysAlis RED, Oxford Diffraction Ltd.,
Version 1.171.32.5 (release 08-05-2007 CrysAlis171 .NET)
(compiled May 8 2007,13:10:02)
;
_computing_structure_refinement 'SHELXL-97 (Sheldrick, 1997)'
_computing_structure_solution 'SHELXS-97 (Sheldrick, 1990)'
_diffrn_ambient_temperature 100(2)
_diffrn_measured_fraction_theta_full 0.981
_diffrn_measured_fraction_theta_max 0.981
_diffrn_measurement_device_type 'Kuma KM4CCD'
_diffrn_measurement_method '\w scan'
_diffrn_radiation_monochromator graphite
_diffrn_radiation_source 'fine-focus sealed tube'
_diffrn_radiation_type MoK\a
_diffrn_radiation_wavelength 0.71073
_diffrn_reflns_av_R_equivalents 0.0603
_diffrn_reflns_av_sigmaI/netI 0.0588
_diffrn_reflns_limit_h_max 28
_diffrn_reflns_limit_h_min -28
_diffrn_reflns_limit_k_max 20
_diffrn_reflns_limit_k_min -18
_diffrn_reflns_limit_l_max 38
_diffrn_reflns_limit_l_min -38
_diffrn_reflns_number 86736
_diffrn_reflns_theta_full 35.00
_diffrn_reflns_theta_max 35.00
_diffrn_reflns_theta_min 3.10
_diffrn_standards_number 0
_exptl_absorpt_coefficient_mu 0.111
_exptl_absorpt_correction_type none
_exptl_crystal_colour yellow
_exptl_crystal_density_diffrn 1.436
_exptl_crystal_density_method 'not measured'
_exptl_crystal_description needle
_exptl_crystal_F_000 2332
_exptl_crystal_size_max 0.46
_exptl_crystal_size_mid 0.12
_exptl_crystal_size_min 0.10
_refine_diff_density_max 0.615
_refine_diff_density_min -0.618
_refine_diff_density_rms 0.064
_refine_ls_abs_structure_details 'from known structure (Toda et al., 1985)'
_refine_ls_extinction_method none
_refine_ls_goodness_of_fit_ref 1.061
_refine_ls_hydrogen_treatment constr
_refine_ls_matrix_type full
_refine_ls_number_parameters 1459
_refine_ls_number_reflns 22768
_refine_ls_number_restraints 85
_refine_ls_restrained_S_all 1.061
_refine_ls_R_factor_all 0.0790
_refine_ls_R_factor_gt 0.0587
_refine_ls_shift/su_max 0.005
_refine_ls_shift/su_mean 0.000
_refine_ls_structure_factor_coef Fsqd
_refine_ls_weighting_details 'calc w=1/[\s^2^(Fo^2^)+(0.0727P)^2^+0.0000P] where P=(Fo^2^+2Fc^2^)/3'
_refine_ls_weighting_scheme calc
_refine_ls_wR_factor_gt 0.1267
_refine_ls_wR_factor_ref 0.1344
_reflns_number_gt 18347
_reflns_number_total 22768
_reflns_threshold_expression >2sigma(I)
_cod_data_source_file b926090k.txt
_cod_data_source_block 3
_cod_original_cell_volume 5080.6(19)
_cod_original_sg_symbol_H-M 'P 21'
_cod_database_code 7212368

loop_
_symmetry_equiv_pos_as_xyz
'x, y, z'
'-x, y+1/2, -z'

loop_
_atom_site_label
_atom_site_type_symbol
_atom_site_fract_x
_atom_site_fract_y
_atom_site_fract_z
_atom_site_U_iso_or_equiv
_atom_site_adp_type
_atom_site_occupancy
_atom_site_symmetry_multiplicity
_atom_site_calc_flag
_atom_site_refinement_flags
_atom_site_disorder_assembly
_atom_site_disorder_group
O1 O 0.60362(9) 0.44680(13) 0.60601(7) 0.0162(3) Uani 1 1 d . . .
O2 O 0.34444(9) 1.03353(13) 0.58306(7) 0.0158(3) Uani 1 1 d . . .
O3 O 0.47197(9) 1.14035(12) 0.58471(7) 0.0160(3) Uani 1 1 d . . .
O4 O 0.37560(9) 0.64045(14) 0.59250(8) 0.0219(3) Uani 1 1 d . . .
N1 N 0.49992(10) 0.70170(14) 0.61763(8) 0.0129(3) Uani 1 1 d . . .
N2 N 0.76256(10) 0.77350(15) 0.63577(8) 0.0146(3) Uani 1 1 d . . .
H2 H 0.7992 0.8284 0.6402 0.018 Uiso 1 1 calc R . .
C1 C 0.41256(12) 0.86395(17) 0.60052(9) 0.0129(3) Uani 1 1 d . . .
H1 H 0.3659 0.8246 0.5990 0.016 Uiso 1 1 calc R . .
C2 C 0.41127(11) 0.97403(17) 0.59255(9) 0.0124(3) Uani 1 1 d . . .
C3 C 0.48105(12) 1.03247(16) 0.59431(8) 0.0124(3) Uani 1 1 d . . .
C4 C 0.55226(12) 0.97944(16) 0.60568(9) 0.0130(3) Uani 1 1 d . . .
H4 H 0.5994 1.0181 0.6078 0.016 Uiso 1 1 calc R . .
C5 C 0.55349(12) 0.86878(16) 0.61392(9) 0.0127(3) Uani 1 1 d . . .
C6 C 0.48478(11) 0.81285(16) 0.61083(9) 0.0127(3) Uani 1 1 d . . .
C7 C 0.62254(12) 0.79402(17) 0.62963(9) 0.0129(3) Uani 1 1 d . . .
C8 C 0.58325(11) 0.68141(16) 0.61870(8) 0.0113(3) Uani 1 1 d . . .
H8 H 0.6051 0.6322 0.6514 0.014 Uiso 1 1 calc R . .
C9 C 0.44550(12) 0.62409(17) 0.59834(9) 0.0144(4) Uani 1 1 d . . .
C10 C 0.47642(12) 0.51572(17) 0.58473(10) 0.0169(4) Uani 1 1 d . . .
H10A H 0.4366 0.4816 0.5544 0.020 Uiso 1 1 calc R . .
H10B H 0.4820 0.4706 0.6197 0.020 Uiso 1 1 calc R . .
C11 C 0.55476(12) 0.51328(17) 0.56453(9) 0.0143(4) Uani 1 1 d . . .
H11 H 0.5470 0.4790 0.5256 0.017 Uiso 1 1 calc R . .
C12 C 0.67524(13) 0.41591(18) 0.59102(11) 0.0192(4) Uani 1 1 d . . .
H12A H 0.6667 0.4059 0.5487 0.023 Uiso 1 1 calc R . .
H12B H 0.6924 0.3464 0.6095 0.023 Uiso 1 1 calc R . .
C13 C 0.73825(13) 0.49774(18) 0.60945(10) 0.0174(4) Uani 1 1 d . . .
H13 H 0.7834 0.4770 0.6367 0.021 Uiso 1 1 calc R . .
C14 C 0.73411(12) 0.59813(17) 0.58950(9) 0.0153(4) Uani 1 1 d . . .
C15 C 0.79730(12) 0.67730(18) 0.61213(10) 0.0174(4) Uani 1 1 d . . .
H15A H 0.8232 0.6997 0.5807 0.021 Uiso 1 1 calc R . .
H15B H 0.8368 0.6437 0.6429 0.021 Uiso 1 1 calc R . .
C16 C 0.74390(13) 0.75183(19) 0.69419(10) 0.0180(4) Uani 1 1 d . . .
H16A H 0.7846 0.7823 0.7252 0.022 Uiso 1 1 calc R . .
H16B H 0.7403 0.6738 0.7007 0.022 Uiso 1 1 calc R . .
C17 C 0.66583(12) 0.80593(18) 0.69296(9) 0.0153(4) Uani 1 1 d . . .
H17A H 0.6729 0.8824 0.7040 0.018 Uiso 1 1 calc R . .
H17B H 0.6372 0.7697 0.7194 0.018 Uiso 1 1 calc R . .
C18 C 0.58660(11) 0.62735(16) 0.56147(9) 0.0126(3) Uani 1 1 d . . .
H18 H 0.5481 0.6658 0.5312 0.015 Uiso 1 1 calc R . .
C19 C 0.66614(12) 0.64096(17) 0.54495(9) 0.0147(4) Uani 1 1 d . . .
H19 H 0.6651 0.6042 0.5073 0.018 Uiso 1 1 calc R . .
C20 C 0.67670(12) 0.76204(17) 0.53730(9) 0.0154(4) Uani 1 1 d . . .
H20A H 0.7226 0.7754 0.5201 0.018 Uiso 1 1 calc R . .
H20B H 0.6302 0.7922 0.5112 0.018 Uiso 1 1 calc R . .
C21 C 0.68795(11) 0.81477(17) 0.59619(9) 0.0138(4) Uani 1 1 d . . .
H21 H 0.6930 0.8939 0.5912 0.017 Uiso 1 1 calc R . .
C22 C 0.27309(12) 0.97422(19) 0.57142(11) 0.0193(4) Uani 1 1 d . . .
H22A H 0.2290 1.0240 0.5656 0.029 Uiso 1 1 calc R . .
H22B H 0.2709 0.9271 0.6042 0.029 Uiso 1 1 calc R . .
H22C H 0.2706 0.9309 0.5366 0.029 Uiso 1 1 calc R . .
C23 C 0.54203(13) 1.20161(18) 0.58910(11) 0.0201(4) Uani 1 1 d . . .
H23A H 0.5288 1.2772 0.5814 0.030 Uiso 1 1 calc R . .
H23B H 0.5712 1.1752 0.5609 0.030 Uiso 1 1 calc R . .
H23C H 0.5739 1.1943 0.6281 0.030 Uiso 1 1 calc R . .
O1A O 0.63463(9) 0.44800(14) 0.27607(7) 0.0208(3) Uani 1 1 d . . .
O2A O 0.34520(9) 1.02535(13) 0.24191(8) 0.0202(3) Uani 1 1 d . . .
O3A O 0.46838(10) 1.13705(13) 0.24286(8) 0.0209(3) Uani 1 1 d . . .
O4A O 0.39245(9) 0.62485(14) 0.24244(7) 0.0181(3) Uani 1 1 d . . .
N1A N 0.51064(10) 0.70051(14) 0.28000(8) 0.0127(3) Uani 1 1 d . . .
N2A N 0.77043(10) 0.79146(16) 0.32008(8) 0.0174(3) Uani 1 1 d . . .
H2A H 0.8048 0.8489 0.3279 0.021 Uiso 1 1 calc R . .
C1A C 0.41736(11) 0.85735(17) 0.25983(9) 0.0135(4) Uani 1 1 d . . .
H1A H 0.3717 0.8153 0.2575 0.016 Uiso 1 1 calc R . .
C2A C 0.41325(12) 0.96794(18) 0.25189(9) 0.0153(4) Uani 1 1 d . . .
C3A C 0.48117(12) 1.03030(17) 0.25361(9) 0.0152(4) Uani 1 1 d . . .
C4A C 0.55368(12) 0.98198(17) 0.26733(9) 0.0156(4) Uani 1 1 d . . .
H4A H 0.5997 1.0235 0.2701 0.019 Uiso 1 1 calc R . .
C5A C 0.55838(12) 0.87153(17) 0.27710(9) 0.0143(4) Uani 1 1 d . . .
C6A C 0.49122(11) 0.81071(16) 0.27133(8) 0.0122(3) Uani 1 1 d . . .
C7A C 0.62884(11) 0.80327(17) 0.29962(9) 0.0140(4) Uani 1 1 d . . .
C8A C 0.59637(11) 0.68752(17) 0.28820(9) 0.0128(3) Uani 1 1 d . . .
H8A H 0.6159 0.6418 0.3228 0.015 Uiso 1 1 calc R . .
C9A C 0.46322(12) 0.61599(17) 0.25806(8) 0.0132(3) Uani 1 1 d . . .
C10A C 0.50559(13) 0.51083(17) 0.25574(9) 0.0157(4) Uani 1 1 d . . .
H10C H 0.4705 0.4620 0.2295 0.019 Uiso 1 1 calc R . .
H10D H 0.5150 0.4784 0.2947 0.019 Uiso 1 1 calc R . .
C11A C 0.58419(12) 0.51515(17) 0.23588(9) 0.0158(4) Uani 1 1 d . . .
H11A H 0.5774 0.4833 0.1964 0.019 Uiso 1 1 calc R . .
C12A C 0.70969(14) 0.4285(2) 0.26261(12) 0.0263(5) Uani 1 1 d . . .
H12C H 0.7047 0.4281 0.2202 0.032 Uiso 1 1 calc R . .
H12D H 0.7288 0.3571 0.2775 0.032 Uiso 1 1 calc R . .
C13A C 0.76720(14) 0.5120(2) 0.28847(11) 0.0232(5) Uani 1 1 d . . .
H13A H 0.8109 0.4917 0.3172 0.028 Uiso 1 1 calc R . .
C14A C 0.75885(12) 0.6140(2) 0.27231(10) 0.0198(4) Uani 1 1 d . . .
C15A C 0.81392(12) 0.6987(2) 0.30127(11) 0.0213(4) Uani 1 1 d . . .
H15C H 0.8460 0.7245 0.2742 0.026 Uiso 1 1 calc R . .
H15D H 0.8493 0.6675 0.3353 0.026 Uiso 1 1 calc R . .
C16A C 0.74069(12) 0.7680(2) 0.37454(10) 0.0185(4) Uani 1 1 d . . .
H16C H 0.7759 0.7985 0.4088 0.022 Uiso 1 1 calc R . .
H16D H 0.7362 0.6898 0.3801 0.022 Uiso 1 1 calc R . .
C17A C 0.66123(12) 0.82132(18) 0.36468(9) 0.0160(4) Uani 1 1 d . . .
H17C H 0.6660 0.8987 0.3740 0.019 Uiso 1 1 calc R . .
H17D H 0.6276 0.7872 0.3883 0.019 Uiso 1 1 calc R . .
C18A C 0.61143(12) 0.63134(18) 0.23408(9) 0.0161(4) Uani 1 1 d . . .
H18A H 0.5751 0.6654 0.2009 0.019 Uiso 1 1 calc R . .
C19A C 0.69351(12) 0.65208(19) 0.22381(9) 0.0163(4) Uani 1 1 d . . .
H19A H 0.6989 0.6159 0.1872 0.020 Uiso 1 1 calc R . .
C20A C 0.70115(13) 0.77334(19) 0.21651(10) 0.0182(4) Uani 1 1 d . . .
H20C H 0.7503 0.7898 0.2041 0.022 Uiso 1 1 calc R . .
H20D H 0.6574 0.8001 0.1866 0.022 Uiso 1 1 calc R . .
C21A C 0.70052(12) 0.82782(19) 0.27367(9) 0.0166(4) Uani 1 1 d . . .
H21A H 0.7039 0.9071 0.2684 0.020 Uiso 1 1 calc R . .
C22A C 0.27564(13) 0.9664(2) 0.24158(11) 0.0205(4) Uani 1 1 d . . .
H22D H 0.2310 1.0154 0.2345 0.031 Uiso 1 1 calc R . .
H22E H 0.2791 0.9311 0.2790 0.031 Uiso 1 1 calc R . .
H22F H 0.2689 0.9122 0.2110 0.031 Uiso 1 1 calc R . .
C23A C 0.53606(15) 1.2017(2) 0.24449(11) 0.0240(5) Uani 1 1 d . . .
H23D H 0.5203 1.2762 0.2358 0.036 Uiso 1 1 calc R . .
H23E H 0.5646 1.1754 0.2158 0.036 Uiso 1 1 calc R . .
H23F H 0.5696 1.1977 0.2830 0.036 Uiso 1 1 calc R . .
O1B O 0.37904(10) 0.48071(14) 0.06246(7) 0.0208(3) Uani 1 1 d . . .
O2B O 0.65633(10) 1.06741(15) 0.09945(8) 0.0250(4) Uani 1 1 d . . .
O3B O 0.53054(10) 1.17612(14) 0.09184(8) 0.0227(3) Uani 1 1 d . . .
O4B O 0.61619(9) 0.66820(15) 0.08739(8) 0.0226(3) Uani 1 1 d . . .
N1B N 0.49706(10) 0.74068(16) 0.04964(8) 0.0157(3) Uani 1 1 d . . .
N2B N 0.23605(10) 0.81792(15) 0.00738(8) 0.0145(3) Uani 1 1 d . . .
H2B H 0.1997 0.8727 -0.0017 0.017 Uiso 1 1 calc R . .
C1B C 0.58717(12) 0.8993(2) 0.07493(10) 0.0186(4) Uani 1 1 d . . .
H1B H 0.6337 0.8588 0.0784 0.022 Uiso 1 1 calc R . .
C2B C 0.58909(12) 1.0088(2) 0.08497(10) 0.0188(4) Uani 1 1 d . . .
C3B C 0.52014(13) 1.06883(19) 0.08015(10) 0.0174(4) Uani 1 1 d . . .
C4B C 0.44805(12) 1.02000(19) 0.06302(9) 0.0160(4) Uani 1 1 d . . .
H4B H 0.4014 1.0605 0.0587 0.019 Uiso 1 1 calc R . .
C5B C 0.44569(12) 0.90981(18) 0.05231(9) 0.0145(4) Uani 1 1 d . . .
C6B C 0.51419(12) 0.85098(19) 0.05946(9) 0.0161(4) Uani 1 1 d . . .
C7B C 0.37656(12) 0.83900(18) 0.02896(9) 0.0140(4) Uani 1 1 d . . .
C8B C 0.41135(12) 0.72451(17) 0.04168(9) 0.0136(4) Uani 1 1 d . . .
H8B H 0.3925 0.6766 0.0079 0.016 Uiso 1 1 calc R . .
C9B C 0.54543(13) 0.65798(19) 0.07165(9) 0.0175(4) Uani 1 1 d . . .
C10B C 0.50466(13) 0.55189(19) 0.07436(10) 0.0184(4) Uani 1 1 d . . .
H10E H 0.5415 0.5024 0.0988 0.022 Uiso 1 1 calc R . .
H10F H 0.4923 0.5211 0.0350 0.022 Uiso 1 1 calc R . .
C11B C 0.42887(13) 0.55533(18) 0.09789(9) 0.0172(4) Uani 1 1 d . . .
H11B H 0.4401 0.5287 0.1386 0.021 Uiso 1 1 calc R . .
C12B C 0.30482(14) 0.4613(2) 0.07777(11) 0.0232(5) Uani 1 1 d . . .
H12E H 0.3099 0.4698 0.1199 0.028 Uiso 1 1 calc R . .
H12F H 0.2877 0.3871 0.0673 0.028 Uiso 1 1 calc R . .
C13B C 0.24588(13) 0.5389(2) 0.04662(10) 0.0199(4) Uani 1 1 d . . .
H13B H 0.2039 0.5134 0.0178 0.024 Uiso 1 1 calc R . .
C14B C 0.25159(12) 0.64356(19) 0.05882(9) 0.0174(4) Uani 1 1 d . . .
C15B C 0.19516(12) 0.72346(19) 0.02714(10) 0.0178(4) Uani 1 1 d . . .
H15E H 0.1608 0.7488 0.0527 0.021 Uiso 1 1 calc R . .
H15F H 0.1621 0.6885 -0.0068 0.021 Uiso 1 1 calc R . .
C16B C 0.26732(12) 0.79499(19) -0.04583(9) 0.0170(4) Uani 1 1 d . . .
H16E H 0.2314 0.8221 -0.0807 0.020 Uiso 1 1 calc R . .
H16F H 0.2747 0.7170 -0.0503 0.020 Uiso 1 1 calc R . .
C17B C 0.34489(12) 0.85366(18) -0.03637(9) 0.0155(4) Uani 1 1 d . . .
H17E H 0.3376 0.9304 -0.0466 0.019 Uiso 1 1 calc R . .
H17F H 0.3801 0.8210 -0.0592 0.019 Uiso 1 1 calc R . .
C18B C 0.39790(12) 0.67108(18) 0.09691(9) 0.0146(4) Uani 1 1 d . . .
H18B H 0.4331 0.7090 0.1294 0.017 Uiso 1 1 calc R . .
C19B C 0.31487(12) 0.68814(18) 0.10684(9) 0.0157(4) Uani 1 1 d . . .
H19B H 0.3104 0.6535 0.1441 0.019 Uiso 1 1 calc R . .
C20B C 0.30332(12) 0.80878(18) 0.11165(9) 0.0162(4) Uani 1 1 d . . .
H20E H 0.2533 0.8232 0.1233 0.019 Uiso 1 1 calc R . .
H20F H 0.3458 0.8392 0.1414 0.019 Uiso 1 1 calc R . .
C21B C 0.30320(11) 0.86078(18) 0.05353(9) 0.0138(4) Uani 1 1 d . . .
H21B H 0.2968 0.9400 0.0571 0.017 Uiso 1 1 calc R . .
C22B C 0.72860(14) 1.0089(2) 0.10797(14) 0.0320(6) Uani 1 1 d . . .
H22G H 0.7723 1.0589 0.1183 0.048 Uiso 1 1 calc R . .
H22H H 0.7322 0.9713 0.0723 0.048 Uiso 1 1 calc R . .
H22I H 0.7304 0.9566 0.1391 0.048 Uiso 1 1 calc R . .
C23B C 0.46242(15) 1.2391(2) 0.08983(13) 0.0271(5) Uani 1 1 d . . .
H23G H 0.4773 1.3138 0.0989 0.041 Uiso 1 1 calc R . .
H23H H 0.4336 1.2117 0.1181 0.041 Uiso 1 1 calc R . .
H23I H 0.4294 1.2351 0.0511 0.041 Uiso 1 1 calc R . .
O5 O 0.85737(10) 0.93065(15) 0.62609(8) 0.0231(3) Uani 1 1 d . . .
O6 O 0.93211(13) 0.87793(18) 0.70941(12) 0.0457(6) Uani 1 1 d . . .
O7 O 1.04620(10) 1.02111(14) 0.62038(8) 0.0218(3) Uani 1 1 d . . .
H7 H 1.0632 1.0532 0.5857 0.033 Uiso 1 1 d . . .
O8 O 0.99385(12) 1.24507(14) 0.73255(8) 0.0254(4) Uani 1 1 d . . .
O9 O 1.27078(11) 1.27261(17) 0.98400(8) 0.0297(4) Uani 1 1 d . . .
O10 O 1.26807(11) 1.09993(17) 0.99246(8) 0.0294(4) Uani 1 1 d . . .
N3 N 1.00475(11) 1.06586(16) 0.72923(8) 0.0178(4) Uani 1 1 d . . .
H3 H 1.0279 1.0078 0.7455 0.021 Uiso 1 1 calc R . .
N4 N 1.24675(12) 1.18434(19) 0.96709(9) 0.0224(4) Uani 1 1 d . . .
C24 C 0.91057(13) 0.94461(19) 0.67034(11) 0.0215(4) Uani 1 1 d . . .
C25 C 0.94766(13) 1.05664(18) 0.67551(9) 0.0173(4) Uani 1 1 d . . .
H25 H 0.9052 1.1090 0.6776 0.021 Uiso 1 1 calc R . .
C26 C 0.98051(12) 1.08686(19) 0.62324(10) 0.0175(4) Uani 1 1 d . . .
H26A H 0.9400 1.0774 0.5877 0.021 Uiso 1 1 calc R . .
H26B H 0.9963 1.1631 0.6259 0.021 Uiso 1 1 calc R . .
C27 C 1.02266(12) 1.16109(18) 0.75424(9) 0.0155(4) Uani 1 1 d . . .
C28 C 1.08183(12) 1.16293(18) 0.81027(9) 0.0159(4) Uani 1 1 d . . .
C29 C 1.09803(13) 1.26170(19) 0.83779(10) 0.0182(4) Uani 1 1 d . . .
H29 H 1.0716 1.3241 0.8211 0.022 Uiso 1 1 calc R . .
C30 C 1.15208(13) 1.26980(19) 0.88908(10) 0.0189(4) Uani 1 1 d . . .
H30 H 1.1633 1.3369 0.9079 0.023 Uiso 1 1 calc R . .
C31 C 1.18930(13) 1.1775(2) 0.91222(9) 0.0178(4) Uani 1 1 d . . .
C32 C 1.17494(15) 1.07863(19) 0.88648(10) 0.0226(5) Uani 1 1 d . . .
H32 H 1.2015 1.0167 0.9037 0.027 Uiso 1 1 calc R . .
C33 C 1.12095(15) 1.07145(19) 0.83495(11) 0.0224(5) Uani 1 1 d . . .
H33 H 1.1105 1.0040 0.8163 0.027 Uiso 1 1 calc R . .
O5A O 0.89387(10) 0.91368(16) 0.34733(8) 0.0257(4) Uani 1 1 d . . .
O6A O 0.87019(10) 0.98305(17) 0.25887(8) 0.0264(4) Uani 1 1 d . . .
O7A O 1.10090(10) 1.05921(17) 0.26660(9) 0.0284(4) Uani 1 1 d . . .
H7A H 1.1048 1.1230 0.2510 0.043 Uiso 1 1 d . . .
O8A O 1.07627(10) 1.00395(14) 0.43201(8) 0.0214(3) Uani 1 1 d . . .
O9A O 1.23576(11) 0.51365(16) 0.54629(8) 0.0287(4) Uani 1 1 d . . .
O10A O 1.30745(11) 0.52119(16) 0.48180(8) 0.0288(4) Uani 1 1 d . . .
N3A N 1.05075(10) 0.91087(15) 0.34790(8) 0.0164(3) Uani 1 1 d . . .
H3A H 1.0602 0.8512 0.3308 0.020 Uiso 1 1 calc R . .
N4A N 1.25589(12) 0.55552(16) 0.50500(9) 0.0203(4) Uani 1 1 d . . .
C24A C 0.91480(13) 0.95931(19) 0.30488(10) 0.0194(4) Uani 1 1 d . . .
C25A C 1.00173(12) 0.99050(18) 0.31340(10) 0.0166(4) Uani 1 1 d . . .
H25A H 1.0089 1.0594 0.3354 0.020 Uiso 1 1 calc R . .
C26A C 1.02636(13) 1.0096(2) 0.25642(10) 0.0194(4) Uani 1 1 d . . .
H26C H 1.0284 0.9405 0.2362 0.023 Uiso 1 1 calc R . .
H26D H 0.9878 1.0563 0.2315 0.023 Uiso 1 1 calc R . .
C27A C 1.08252(12) 0.92219(18) 0.40401(9) 0.0151(4) Uani 1 1 d . . .
C28A C 1.12979(12) 0.82782(18) 0.43126(9) 0.0156(4) Uani 1 1 d . . .
C29A C 1.13310(13) 0.80277(19) 0.48911(10) 0.0186(4) Uani 1 1 d . . .
H29A H 1.1068 0.8469 0.5116 0.022 Uiso 1 1 calc R . .
C30A C 1.17439(13) 0.71408(19) 0.51404(10) 0.0193(4) Uani 1 1 d . . .
H30A H 1.1757 0.6960 0.5532 0.023 Uiso 1 1 calc R . .
C31A C 1.21371(12) 0.65219(17) 0.48053(9) 0.0160(4) Uani 1 1 d . . .
C32A C 1.21414(13) 0.67670(18) 0.42367(10) 0.0167(4) Uani 1 1 d . . .
H32A H 1.2434 0.6351 0.4022 0.020 Uiso 1 1 calc R . .
C33A C 1.17053(12) 0.76393(17) 0.39885(9) 0.0152(4) Uani 1 1 d . . .
H33A H 1.1683 0.7805 0.3594 0.018 Uiso 1 1 calc R . .
O5B O 0.10776(10) 0.93366(16) -0.01718(7) 0.0230(3) Uani 1 1 d . . .
O6B O 0.14639(12) 0.9630(2) 0.07711(9) 0.0461(6) Uani 1 1 d . . .
O7B O -0.08260(11) 1.06088(19) 0.08119(8) 0.0323(4) Uani 1 1 d . . .
H7B H -0.0656 1.1210 0.0904 0.048 Uiso 1 1 d . . .
O8B O 0.01128(11) 1.20963(16) -0.04750(8) 0.0266(4) Uani 1 1 d . . .
O9B O -0.26294(10) 1.21538(15) -0.29946(8) 0.0220(3) Uani 1 1 d . . .
O10B O -0.25761(11) 1.04234(15) -0.30458(8) 0.0256(4) Uani 1 1 d . . .
N3B N -0.02653(11) 1.04425(16) -0.02501(8) 0.0175(3) Uani 1 1 d . . .
H3B H -0.0582 0.9900 -0.0359 0.021 Uiso 1 1 calc R . .
N4B N -0.23940(11) 1.12758(17) -0.27968(8) 0.0181(3) Uani 1 1 d . . .
C24B C 0.09916(13) 0.9737(2) 0.03040(11) 0.0217(4) Uani 1 1 d . . .
C25B C 0.02568(13) 1.04075(19) 0.03106(10) 0.0186(4) Uani 1 1 d . . .
H25B H 0.0428 1.1158 0.0417 0.022 Uiso 1 1 calc R . .
C26B C -0.01589(14) 0.9986(2) 0.07754(10) 0.0229(5) Uani 1 1 d . . .
H26E H -0.0319 0.9234 0.0686 0.028 Uiso 1 1 calc R . .
H26F H 0.0208 0.9995 0.1154 0.028 Uiso 1 1 calc R . .
C27B C -0.02774(13) 1.12759(19) -0.06048(9) 0.0173(4) Uani 1 1 d . . .
C28B C -0.08221(12) 1.12150(19) -0.11828(9) 0.0166(4) Uani 1 1 d . . .
C29B C -0.09980(14) 1.21783(19) -0.14829(10) 0.0191(4) Uani 1 1 d . . .
H29B H -0.0758 1.2824 -0.1324 0.023 Uiso 1 1 calc R . .
C30B C -0.15171(13) 1.22038(19) -0.20079(10) 0.0188(4) Uani 1 1 d . . .
H30B H -0.1641 1.2860 -0.2209 0.023 Uiso 1 1 calc R . .
C31B C -0.18518(12) 1.12504(19) -0.22340(9) 0.0169(4) Uani 1 1 d . . .
C32B C -0.16797(16) 1.02744(19) -0.19584(10) 0.0234(5) Uani 1 1 d . . .
H32B H -0.1909 0.9630 -0.2127 0.028 Uiso 1 1 calc R . .
C33B C -0.11610(15) 1.0264(2) -0.14279(10) 0.0226(5) Uani 1 1 d . . .
H33B H -0.1036 0.9605 -0.1230 0.027 Uiso 1 1 calc R . .
O1W O 1.10666(10) 1.11643(15) 0.53664(8) 0.0237(3) Uani 1 1 d . . .
H11W H 1.0919 1.0899 0.5017 0.036 Uiso 1 1 d . . .
H12W H 1.0883 1.1820 0.5346 0.036 Uiso 1 1 d . . .
O2W O 0.95179(13) 1.2844(2) 0.10837(9) 0.0389(5) Uani 1 1 d . . .
H21W H 0.9412 1.3428 0.0875 0.058 Uiso 1 1 d . . .
H22W H 0.9296 1.3115 0.1354 0.058 Uiso 1 1 d . . .
O3W O 1.10542(14) 1.33878(18) 0.03508(10) 0.0422(6) Uani 1 1 d . . .
H31W H 1.0760 1.2982 0.0088 0.063 Uiso 1 1 d . . .
H32W H 1.1363 1.2942 0.0576 0.063 Uiso 1 1 d . . .
O4W O 0.69488(17) 1.2407(2) 0.17328(12) 0.0544(7) Uani 1 1 d . . .
H41W H 0.7000 1.1938 0.2017 0.082 Uiso 1 1 d . . .
H42W H 0.6828 1.1856 0.1502 0.082 Uiso 1 1 d . . .
O5W O 1.0787(3) 1.2498(5) 0.1973(3) 0.0267(10) Uani 0.50 1 d PU A 1
H51W H 1.0753 1.2878 0.2263 0.040 Uiso 0.50 1 d P B 1
H52W H 1.0492 1.2813 0.1692 0.040 Uiso 0.50 1 d P C 1
O51W O 1.1015(4) 1.2268(7) 0.1894(4) 0.0528(18) Uani 0.50 1 d PU D 2
H53W H 1.0992 1.2151 0.2242 0.079 Uiso 0.50 1 d P E 2
H54W H 1.1551 1.2226 0.1898 0.079 Uiso 0.50 1 d P F 2
O34 O 0.93733(12) 0.82589(15) 0.45391(8) 0.0280(4) Uani 1 1 d . . .
H34 H 0.9252 0.8427 0.4192 0.042 Uiso 1 1 d . . .
C34 C 0.93351(16) 0.9094(3) 0.49425(13) 0.0337(6) Uani 1 1 d . . .
H34A H 0.8931 0.8926 0.5158 0.040 Uiso 1 1 calc R . .
H34B H 0.9210 0.9773 0.4736 0.040 Uiso 1 1 calc R . .
H34C H 0.9839 0.9158 0.5211 0.040 Uiso 1 1 calc R . .
O35 O 1.09608(12) 0.81331(17) 0.61829(10) 0.0335(4) Uani 1 1 d . . .
H35 H 1.0742 0.8751 0.6150 0.050 Uiso 1 1 d . . .
C35 C 1.0385(2) 0.7321(3) 0.60646(17) 0.0427(8) Uani 1 1 d . . .
H35A H 1.0038 0.7377 0.6339 0.064 Uiso 1 1 calc R . .
H35B H 1.0637 0.6616 0.6103 0.064 Uiso 1 1 calc R . .
H35C H 1.0082 0.7408 0.5671 0.064 Uiso 1 1 calc R . .
O36 O 0.73869(10) 1.09755(16) 0.26363(8) 0.0268(4) Uani 1 1 d . . .
H36 H 0.7793 1.0503 0.2554 0.040 Uiso 1 1 d . . .
C36 C 0.75444(16) 1.1289(3) 0.32259(12) 0.0304(5) Uani 1 1 d . . .
H36A H 0.7107 1.1460 0.3319 0.046 Uiso 1 1 d . . .
H36B H 0.7897 1.1798 0.3297 0.046 Uiso 1 1 d . . .
H36C H 0.7711 1.0652 0.3469 0.046 Uiso 1 1 d . . .
O37 O 0.84476(19) 1.3133(3) 0.18085(14) 0.0210(6) Uani 0.50 1 d P G 1
H37 H 0.8002 1.2989 0.1709 0.032 Uiso 0.50 1 d P H 1
O37A O 0.9407(3) 1.3350(4) 0.21567(19) 0.0397(10) Uani 0.50 1 d P G 2
H371 H 0.9842 1.3492 0.2413 0.059 Uiso 0.50 1 d P I 2
C37 C 0.88357(19) 1.2760(3) 0.23511(14) 0.0383(7) Uani 1 1 d . . .
H37A H 0.9384 1.2976 0.2419 0.057 Uiso 0.50 1 calc PR G 1
H37B H 0.8801 1.1977 0.2362 0.057 Uiso 0.50 1 calc PR G 1
H37C H 0.8593 1.3068 0.2651 0.057 Uiso 0.50 1 calc PR G 1
H37D H 0.8884 1.2038 0.2248 0.057 Uiso 0.50 1 d PR G 2
H37E H 0.8329 1.3026 0.2176 0.057 Uiso 0.50 1 d PR G 2
H37F H 0.8900 1.2824 0.2762 0.057 Uiso 0.50 1 d PR G 2
O38 O 1.1986(2) 1.2756(3) 0.13545(16) 0.0259(7) Uani 0.50 1 d PU J 1
H38 H 1.1656 1.2460 0.1579 0.039 Uiso 0.50 1 d P K 1
C38 C 1.2560(4) 1.1891(6) 0.1357(3) 0.0289(13) Uani 0.50 1 d PU J 1
H38A H 1.2916 1.1867 0.1734 0.043 Uiso 0.50 1 calc PR J 1
H38B H 1.2856 1.2027 0.1056 0.043 Uiso 0.50 1 calc PR J 1
H38C H 1.2288 1.1203 0.1283 0.043 Uiso 0.50 1 calc PR J 1
O38A O 1.1932(4) 1.1745(6) 0.1111(3) 0.0185(12) Uani 0.25 1 d PU L 2
H381 H 1.1706 1.2023 0.1209 0.028 Uiso 0.25 1 d P M 2
C38A C 1.2822(7) 1.1815(13) 0.1313(7) 0.026(2) Uani 0.25 1 d PU L 2
H38D H 1.2960 1.2489 0.1522 0.039 Uiso 0.25 1 calc PR L 2
H38E H 1.3067 1.1790 0.0978 0.039 Uiso 0.25 1 calc PR L 2
H38F H 1.3007 1.1210 0.1569 0.039 Uiso 0.25 1 calc PR L 2
O38B O 1.1408(10) 1.1150(16) 0.1587(8) 0.094(5) Uani 0.25 1 d PU N 3
H382 H 1.1417 1.0702 0.1339 0.141 Uiso 0.25 1 d P O 3
C38B C 1.2270(11) 1.1801(15) 0.1359(9) 0.043(3) Uani 0.25 1 d PU N 3
H38G H 1.2222 1.1714 0.0943 0.065 Uiso 0.25 1 calc PR N 3
H38H H 1.2752 1.1460 0.1563 0.065 Uiso 0.25 1 calc PR N 3
H38I H 1.2283 1.2566 0.1455 0.065 Uiso 0.25 1 calc PR N 3

loop_
_atom_site_aniso_label
_atom_site_aniso_U_11
_atom_site_aniso_U_22
_atom_site_aniso_U_33
_atom_site_aniso_U_23
_atom_site_aniso_U_13
_atom_site_aniso_U_12
O1 0.0141(6) 0.0127(7) 0.0219(7) 0.0021(6) 0.0038(6) 0.0010(5)
O2 0.0135(6) 0.0138(7) 0.0190(7) -0.0004(6) 0.0008(5) 0.0010(5)
O3 0.0169(7) 0.0088(6) 0.0218(7) -0.0009(5) 0.0025(6) -0.0009(5)
O4 0.0110(6) 0.0188(8) 0.0358(9) -0.0059(7) 0.0044(6) -0.0027(6)
N1 0.0110(7) 0.0102(7) 0.0176(8) -0.0008(6) 0.0030(6) -0.0018(6)
N2 0.0104(7) 0.0120(8) 0.0201(8) 0.0018(6) -0.0001(6) -0.0008(6)
C1 0.0114(7) 0.0124(8) 0.0148(8) -0.0019(7) 0.0021(7) -0.0009(7)
C2 0.0115(7) 0.0131(8) 0.0124(8) -0.0008(7) 0.0017(7) 0.0007(7)
C3 0.0138(8) 0.0101(8) 0.0127(8) 0.0002(6) 0.0015(7) -0.0003(7)
C4 0.0137(8) 0.0103(8) 0.0143(8) -0.0009(7) 0.0015(7) -0.0017(7)
C5 0.0123(8) 0.0111(8) 0.0141(8) -0.0019(7) 0.0015(7) -0.0010(7)
C6 0.0126(8) 0.0101(8) 0.0152(8) -0.0007(7) 0.0023(7) -0.0008(7)
C7 0.0127(8) 0.0117(8) 0.0139(8) -0.0008(7) 0.0015(7) -0.0015(7)
C8 0.0109(7) 0.0095(8) 0.0132(8) -0.0005(6) 0.0019(7) -0.0012(6)
C9 0.0130(8) 0.0130(9) 0.0170(9) -0.0014(7) 0.0026(7) -0.0034(7)
C10 0.0129(8) 0.0119(9) 0.0258(10) -0.0035(8) 0.0038(8) -0.0020(7)
C11 0.0134(8) 0.0124(9) 0.0165(9) -0.0010(7) 0.0013(7) -0.0009(7)
C12 0.0156(9) 0.0132(9) 0.0291(11) -0.0006(8) 0.0054(8) 0.0024(8)
C13 0.0149(8) 0.0153(9) 0.0223(10) 0.0005(8) 0.0042(8) 0.0015(7)
C14 0.0129(8) 0.0146(9) 0.0188(9) -0.0019(7) 0.0045(7) -0.0014(7)
C15 0.0126(8) 0.0139(9) 0.0253(10) -0.0003(8) 0.0033(8) -0.0002(7)
C16 0.0162(9) 0.0190(10) 0.0165(9) 0.0011(8) -0.0020(8) -0.0014(8)
C17 0.0151(8) 0.0144(9) 0.0146(8) -0.0008(7) -0.0013(7) -0.0023(7)
C18 0.0130(8) 0.0103(8) 0.0138(8) -0.0006(7) 0.0012(7) -0.0020(7)
C19 0.0141(8) 0.0165(9) 0.0137(8) -0.0003(7) 0.0032(7) 0.0000(7)
C20 0.0159(8) 0.0159(9) 0.0148(9) 0.0027(7) 0.0041(7) -0.0009(7)
C21 0.0101(7) 0.0127(9) 0.0177(9) 0.0028(7) 0.0012(7) -0.0013(7)
C22 0.0130(8) 0.0177(10) 0.0263(11) -0.0022(8) 0.0018(8) -0.0003(8)
C23 0.0197(9) 0.0118(9) 0.0282(11) -0.0006(8) 0.0032(9) -0.0026(8)
O1A 0.0171(7) 0.0177(8) 0.0272(8) 0.0055(6) 0.0034(6) 0.0054(6)
O2A 0.0125(6) 0.0159(7) 0.0300(8) 0.0012(6) -0.0008(6) 0.0026(6)
O3A 0.0188(7) 0.0112(7) 0.0302(9) 0.0040(6) -0.0009(7) 0.0004(6)
O4A 0.0129(6) 0.0184(7) 0.0224(7) -0.0008(6) 0.0024(6) -0.0010(6)
N1A 0.0099(6) 0.0127(8) 0.0148(7) 0.0012(6) 0.0011(6) 0.0004(6)
N2A 0.0116(7) 0.0199(9) 0.0196(8) 0.0072(7) 0.0011(7) 0.0002(7)
C1A 0.0099(8) 0.0152(9) 0.0145(9) -0.0002(7) 0.0003(7) 0.0004(7)
C2A 0.0138(8) 0.0159(9) 0.0153(9) 0.0001(7) 0.0006(7) 0.0014(7)
C3A 0.0144(8) 0.0108(9) 0.0186(9) 0.0023(7) -0.0008(7) -0.0005(7)
C4A 0.0144(8) 0.0133(9) 0.0179(9) 0.0025(7) 0.0004(7) -0.0017(7)
C5A 0.0107(8) 0.0156(9) 0.0160(9) 0.0014(7) 0.0012(7) 0.0009(7)
C6A 0.0130(8) 0.0110(8) 0.0125(8) 0.0007(7) 0.0022(7) 0.0002(7)
C7A 0.0109(7) 0.0151(9) 0.0153(8) 0.0025(7) 0.0012(7) -0.0009(7)
C8A 0.0102(7) 0.0142(9) 0.0141(8) 0.0026(7) 0.0028(7) 0.0008(7)
C9A 0.0142(8) 0.0134(9) 0.0119(8) 0.0003(7) 0.0027(7) 0.0005(7)
C10A 0.0184(9) 0.0135(9) 0.0155(9) 0.0004(7) 0.0039(7) 0.0007(7)
C11A 0.0186(9) 0.0130(9) 0.0156(9) 0.0018(7) 0.0029(8) 0.0034(7)
C12A 0.0208(10) 0.0217(11) 0.0372(13) 0.0034(10) 0.0076(10) 0.0091(9)
C13A 0.0188(10) 0.0236(11) 0.0278(11) 0.0078(9) 0.0060(9) 0.0070(9)
C14A 0.0114(8) 0.0273(12) 0.0211(10) 0.0029(9) 0.0043(8) 0.0038(8)
C15A 0.0120(8) 0.0267(12) 0.0256(11) 0.0061(9) 0.0049(8) 0.0044(8)
C16A 0.0122(8) 0.0246(11) 0.0176(9) 0.0042(8) 0.0002(7) -0.0016(8)
C17A 0.0125(8) 0.0168(9) 0.0166(9) 0.0000(7) -0.0016(7) -0.0012(7)
C18A 0.0141(8) 0.0176(9) 0.0165(9) 0.0023(7) 0.0029(7) 0.0039(8)
C19A 0.0134(8) 0.0213(10) 0.0152(9) 0.0038(7) 0.0049(7) 0.0045(8)
C20A 0.0139(8) 0.0231(11) 0.0182(9) 0.0076(8) 0.0049(8) 0.0009(8)
C21A 0.0112(8) 0.0191(10) 0.0186(9) 0.0072(8) 0.0007(7) -0.0001(7)
C22A 0.0137(8) 0.0215(11) 0.0268(11) -0.0052(9) 0.0055(8) -0.0006(8)
C23A 0.0247(11) 0.0160(10) 0.0303(12) 0.0054(9) 0.0035(10) -0.0034(9)
O1B 0.0207(7) 0.0190(8) 0.0228(8) -0.0038(6) 0.0047(6) -0.0004(6)
O2B 0.0140(7) 0.0249(9) 0.0335(9) 0.0086(7) -0.0013(7) -0.0053(6)
O3B 0.0205(7) 0.0204(8) 0.0249(8) 0.0010(7) -0.0005(7) -0.0041(7)
O4B 0.0128(6) 0.0287(9) 0.0254(8) 0.0027(7) 0.0020(6) 0.0040(6)
N1B 0.0109(7) 0.0192(9) 0.0171(8) 0.0009(7) 0.0030(6) -0.0004(6)
N2B 0.0102(7) 0.0179(8) 0.0149(8) -0.0003(6) 0.0011(6) -0.0004(6)
C1B 0.0109(8) 0.0232(11) 0.0202(10) 0.0057(8) -0.0004(8) -0.0019(8)
C2B 0.0126(8) 0.0233(11) 0.0191(10) 0.0054(8) 0.0003(8) -0.0030(8)
C3B 0.0159(9) 0.0190(10) 0.0156(9) 0.0025(8) -0.0005(8) -0.0039(8)
C4B 0.0138(8) 0.0189(10) 0.0149(9) -0.0003(7) 0.0019(7) -0.0022(8)
C5B 0.0118(8) 0.0171(9) 0.0144(9) 0.0002(7) 0.0020(7) -0.0004(7)
C6B 0.0119(8) 0.0199(10) 0.0165(9) 0.0016(8) 0.0030(7) -0.0007(7)
C7B 0.0108(7) 0.0165(9) 0.0142(8) -0.0003(7) 0.0012(7) 0.0011(7)
C8B 0.0120(8) 0.0153(9) 0.0134(8) 0.0002(7) 0.0025(7) 0.0013(7)
C9B 0.0163(9) 0.0228(11) 0.0136(9) 0.0015(8) 0.0034(7) 0.0037(8)
C10B 0.0184(9) 0.0194(10) 0.0177(9) 0.0018(8) 0.0041(8) 0.0046(8)
C11B 0.0185(9) 0.0178(10) 0.0150(9) 0.0001(7) 0.0030(8) 0.0021(8)
C12B 0.0225(10) 0.0194(11) 0.0284(12) 0.0006(9) 0.0064(9) -0.0031(9)
C13B 0.0172(9) 0.0220(11) 0.0203(10) -0.0022(8) 0.0033(8) -0.0043(8)
C14B 0.0142(8) 0.0208(10) 0.0174(9) -0.0011(8) 0.0037(7) -0.0030(8)
C15B 0.0120(8) 0.0207(10) 0.0202(10) 0.0004(8) 0.0020(8) -0.0032(8)
C16B 0.0149(8) 0.0215(10) 0.0136(9) -0.0020(8) 0.0004(7) 0.0004(8)
C17B 0.0127(8) 0.0187(10) 0.0149(9) -0.0005(7) 0.0023(7) -0.0007(7)
C18B 0.0132(8) 0.0169(9) 0.0130(8) -0.0010(7) 0.0012(7) 0.0015(7)
C19B 0.0139(8) 0.0195(10) 0.0146(9) 0.0016(7) 0.0048(7) -0.0008(8)
C20B 0.0150(8) 0.0199(10) 0.0135(8) -0.0018(7) 0.0027(7) 0.0000(8)
C21B 0.0107(7) 0.0168(9) 0.0132(8) -0.0024(7) 0.0007(7) 0.0008(7)
C22B 0.0142(9) 0.0280(13) 0.0500(17) 0.0167(12) -0.0022(10) -0.0045(9)
C23B 0.0254(11) 0.0200(11) 0.0348(14) -0.0020(10) 0.0038(11) -0.0033(9)
O5 0.0175(7) 0.0205(8) 0.0297(9) -0.0033(7) 0.0012(7) -0.0067(6)
O6 0.0354(11) 0.0281(11) 0.0625(15) 0.0265(10) -0.0156(11) -0.0124(9)
O7 0.0167(7) 0.0208(8) 0.0268(8) -0.0008(7) 0.0018(6) 0.0021(6)
O8 0.0339(9) 0.0186(8) 0.0193(8) -0.0009(6) -0.0045(7) 0.0077(7)
O9 0.0272(9) 0.0328(10) 0.0253(9) -0.0070(8) -0.0033(7) -0.0054(8)
O10 0.0257(9) 0.0367(11) 0.0221(8) 0.0077(8) -0.0038(7) -0.0006(8)
N3 0.0176(8) 0.0167(9) 0.0165(8) 0.0029(7) -0.0027(7) 0.0004(7)
N4 0.0174(8) 0.0314(11) 0.0172(8) -0.0008(8) 0.0010(7) -0.0025(8)
C24 0.0157(9) 0.0162(10) 0.0308(12) 0.0039(9) 0.0005(9) -0.0029(8)
C25 0.0146(8) 0.0168(10) 0.0178(9) 0.0012(8) -0.0027(7) -0.0037(8)
C26 0.0142(8) 0.0169(9) 0.0202(10) -0.0001(8) 0.0004(8) 0.0003(8)
C27 0.0144(8) 0.0175(10) 0.0147(9) 0.0014(7) 0.0030(7) 0.0012(7)
C28 0.0147(8) 0.0180(10) 0.0150(9) 0.0004(7) 0.0029(7) -0.0004(7)
C29 0.0171(9) 0.0165(10) 0.0199(10) -0.0007(8) 0.0012(8) 0.0002(8)
C30 0.0159(9) 0.0195(10) 0.0206(10) -0.0024(8) 0.0021(8) -0.0021(8)
C31 0.0150(8) 0.0239(11) 0.0139(9) 0.0012(8) 0.0014(7) -0.0019(8)
C32 0.0265(11) 0.0164(10) 0.0208(10) 0.0051(8) -0.0045(9) 0.0009(9)
C33 0.0271(11) 0.0149(10) 0.0216(10) 0.0020(8) -0.0029(9) 0.0006(9)
O5A 0.0153(7) 0.0340(10) 0.0262(9) 0.0089(7) 0.0004(6) -0.0058(7)
O6A 0.0168(7) 0.0366(10) 0.0240(8) 0.0053(7) -0.0001(6) 0.0018(7)
O7A 0.0177(7) 0.0331(10) 0.0347(10) 0.0052(8) 0.0059(7) -0.0073(7)
O8A 0.0217(7) 0.0172(8) 0.0239(8) -0.0048(6) 0.0020(6) 0.0032(6)
O9A 0.0271(9) 0.0238(9) 0.0303(9) 0.0086(7) -0.0054(7) -0.0042(7)
O10A 0.0317(9) 0.0254(9) 0.0252(9) -0.0057(7) -0.0035(7) 0.0123(8)
N3A 0.0141(7) 0.0133(8) 0.0199(8) -0.0002(7) -0.0006(7) 0.0024(6)
N4A 0.0203(8) 0.0137(8) 0.0222(9) -0.0017(7) -0.0070(7) -0.0003(7)
C24A 0.0139(8) 0.0197(10) 0.0237(10) 0.0022(8) 0.0020(8) 0.0000(8)
C25A 0.0134(8) 0.0136(9) 0.0209(10) 0.0006(7) -0.0006(7) -0.0003(7)
C26A 0.0154(9) 0.0212(11) 0.0209(10) 0.0042(8) 0.0018(8) -0.0024(8)
C27A 0.0105(7) 0.0154(9) 0.0189(9) -0.0026(7) 0.0018(7) -0.0002(7)
C28A 0.0108(7) 0.0146(9) 0.0202(9) -0.0012(7) 0.0004(7) -0.0006(7)
C29A 0.0160(9) 0.0210(10) 0.0175(9) -0.0044(8) 0.0002(8) 0.0026(8)
C30A 0.0204(9) 0.0189(10) 0.0170(9) 0.0000(8) 0.0005(8) 0.0006(8)
C31A 0.0138(8) 0.0129(9) 0.0190(9) -0.0024(7) -0.0023(7) -0.0004(7)
C32A 0.0156(8) 0.0146(9) 0.0191(9) -0.0016(8) 0.0013(8) 0.0010(7)
C33A 0.0138(8) 0.0131(9) 0.0183(9) 0.0007(7) 0.0022(7) 0.0003(7)
O5B 0.0208(7) 0.0281(9) 0.0211(8) 0.0018(7) 0.0069(6) 0.0068(7)
O6B 0.0275(10) 0.0717(17) 0.0321(11) -0.0193(11) -0.0103(8) 0.0244(11)
O7B 0.0228(8) 0.0499(13) 0.0248(9) -0.0055(9) 0.0062(7) 0.0085(9)
O8B 0.0294(9) 0.0255(9) 0.0227(8) 0.0018(7) 0.0002(7) -0.0086(8)
O9B 0.0205(7) 0.0237(8) 0.0212(8) 0.0050(6) 0.0031(6) 0.0013(7)
O10B 0.0294(9) 0.0250(9) 0.0207(8) -0.0022(7) 0.0014(7) -0.0076(7)
N3B 0.0165(8) 0.0173(9) 0.0176(8) -0.0003(7) 0.0011(7) 0.0012(7)
N4B 0.0166(8) 0.0218(9) 0.0168(8) 0.0002(7) 0.0057(7) -0.0020(7)
C24B 0.0136(8) 0.0236(11) 0.0269(11) -0.0026(9) 0.0020(8) 0.0007(8)
C25B 0.0167(9) 0.0196(10) 0.0182(9) -0.0012(8) 0.0005(8) 0.0020(8)
C26B 0.0209(10) 0.0294(12) 0.0186(10) 0.0012(9) 0.0043(8) 0.0047(9)
C27B 0.0169(9) 0.0187(10) 0.0165(9) -0.0008(8) 0.0038(8) 0.0028(8)
C28B 0.0162(8) 0.0175(9) 0.0169(9) -0.0003(8) 0.0052(7) 0.0002(8)
C29B 0.0213(10) 0.0149(10) 0.0206(10) -0.0010(8) 0.0031(8) 0.0006(8)
C30B 0.0198(9) 0.0162(10) 0.0203(10) 0.0000(8) 0.0036(8) 0.0015(8)
C31B 0.0171(9) 0.0197(10) 0.0143(9) -0.0014(8) 0.0040(7) -0.0011(8)
C32B 0.0320(12) 0.0157(10) 0.0200(10) -0.0002(8) -0.0002(9) -0.0061(9)
C33B 0.0305(12) 0.0165(10) 0.0184(10) 0.0025(8) -0.0004(9) -0.0034(9)
O1W 0.0235(8) 0.0231(8) 0.0232(8) -0.0047(7) 0.0014(7) 0.0023(7)
O2W 0.0405(11) 0.0419(12) 0.0333(11) 0.0013(9) 0.0051(9) 0.0114(10)
O3W 0.0492(13) 0.0246(10) 0.0408(12) -0.0069(9) -0.0185(10) 0.0027(9)
O4W 0.0604(17) 0.0530(16) 0.0498(15) -0.0104(12) 0.0114(13) -0.0163(13)
O5W 0.021(2) 0.029(2) 0.032(2) -0.0015(17) 0.0086(18) 0.0091(17)
O51W 0.045(4) 0.057(5) 0.051(4) 0.012(3) -0.002(3) -0.007(3)
O34 0.0378(10) 0.0225(9) 0.0214(8) 0.0010(7) 0.0006(7) -0.0048(8)
C34 0.0239(12) 0.0422(17) 0.0340(14) -0.0063(12) 0.0035(11) 0.0045(12)
O35 0.0336(10) 0.0248(10) 0.0417(11) 0.0001(8) 0.0068(9) 0.0029(8)
C35 0.0423(17) 0.0279(15) 0.059(2) 0.0071(14) 0.0137(16) 0.0006(13)
O36 0.0198(8) 0.0307(10) 0.0279(9) 0.0003(7) 0.0003(7) 0.0009(7)
C36 0.0284(12) 0.0336(14) 0.0295(13) 0.0011(11) 0.0070(10) -0.0033(11)
O37 0.0175(14) 0.0241(17) 0.0211(15) 0.0022(13) 0.0032(12) -0.0035(13)
O37A 0.047(3) 0.034(2) 0.034(2) 0.0001(18) -0.0027(19) -0.002(2)
C37 0.0338(14) 0.0425(18) 0.0400(16) 0.0085(13) 0.0105(13) 0.0024(13)
O38 0.0231(15) 0.0247(17) 0.0304(17) 0.0073(14) 0.0069(14) 0.0047(14)
C38 0.013(3) 0.034(3) 0.037(3) 0.011(2) 0.000(3) 0.007(3)
O38A 0.008(2) 0.022(3) 0.020(3) -0.001(2) -0.009(2) -0.002(2)
C38A 0.012(4) 0.033(4) 0.032(4) 0.006(3) 0.000(4) 0.005(4)
O38B 0.095(8) 0.096(8) 0.089(8) 0.005(7) 0.013(7) -0.005(7)
C38B 0.041(5) 0.036(4) 0.048(4) 0.005(4) -0.002(4) 0.002(4)

loop_
_atom_type_symbol
_atom_type_description
_atom_type_scat_dispersion_real
_atom_type_scat_dispersion_imag
_atom_type_scat_source
C C 0.0033 0.0000 'International Tables Vol C Tables 4.2.6.8 and 6.1.1.4'
H H 0.0000 0.0000 'International Tables Vol C Tables 4.2.6.8 and 6.1.1.4'
N N 0.0061 0.0000 'International Tables Vol C Tables 4.2.6.8 and 6.1.1.4'
O O 0.0106 0.0000 'International Tables Vol C Tables 4.2.6.8 and 6.1.1.4'

loop_
_geom_angle_atom_site_label_1
_geom_angle_atom_site_label_2
_geom_angle_atom_site_label_3
_geom_angle
C12 O1 C11 114.85(17)
C2 O2 C22 115.98(17)
C3 O3 C23 116.32(17)
C9 N1 C6 123.55(17)
C9 N1 C8 120.22(17)
C6 N1 C8 109.36(16)
C15 N2 C16 112.28(17)
C15 N2 C21 113.61(17)
C16 N2 C21 107.50(16)
C15 N2 H2 107.7
C16 N2 H2 107.7
C21 N2 H2 107.7
C2 C1 C6 117.73(19)
C2 C1 H1 121.1
C6 C1 H1 121.1
O2 C2 C1 123.35(18)
O2 C2 C3 115.61(18)
C1 C2 C3 121.04(18)
O3 C3 C4 124.69(18)
O3 C3 C2 115.47(18)
C4 C3 C2 119.83(18)
C3 C4 C5 119.05(19)
C3 C4 H4 120.5
C5 C4 H4 120.5
C6 C5 C4 120.30(19)
C6 C5 C7 110.35(18)
C4 C5 C7 129.28(19)
C5 C6 C1 122.02(19)
C5 C6 N1 110.32(17)
C1 C6 N1 127.62(18)
C5 C7 C17 112.86(17)
C5 C7 C21 114.38(17)
C17 C7 C21 102.32(16)
C5 C7 C8 102.08(16)
C17 C7 C8 111.08(17)
C21 C7 C8 114.51(17)
N1 C8 C18 106.24(15)
N1 C8 C7 104.48(15)
C18 C8 C7 116.60(16)
N1 C8 H8 109.7
C18 C8 H8 109.7
C7 C8 H8 109.7
O4 C9 N1 122.3(2)
O4 C9 C10 121.30(19)
N1 C9 C10 116.45(18)
C9 C10 C11 117.61(18)
C9 C10 H10A 107.9
C11 C10 H10A 107.9
C9 C10 H10B 107.9
C11 C10 H10B 107.9
H10A C10 H10B 107.2
O1 C11 C18 113.43(16)
O1 C11 C10 104.16(17)
C18 C11 C10 110.60(17)
O1 C11 H11 109.5
C18 C11 H11 109.5
C10 C11 H11 109.5
O1 C12 C13 112.19(18)
O1 C12 H12A 109.2
C13 C12 H12A 109.2
O1 C12 H12B 109.2
C13 C12 H12B 109.2
H12A C12 H12B 107.9
C14 C13 C12 123.5(2)
C14 C13 H13 118.3
C12 C13 H13 118.3
C13 C14 C15 120.6(2)
C13 C14 C19 123.64(19)
C15 C14 C19 115.74(19)
C14 C15 N2 109.36(17)
C14 C15 H15A 109.8
N2 C15 H15A 109.8
C14 C15 H15B 109.8
N2 C15 H15B 109.8
H15A C15 H15B 108.3
N2 C16 C17 105.53(17)
N2 C16 H16A 110.6
C17 C16 H16A 110.6
N2 C16 H16B 110.6
C17 C16 H16B 110.6
H16A C16 H16B 108.8
C16 C17 C7 103.70(17)
C16 C17 H17A 111.0
C7 C17 H17A 111.0
C16 C17 H17B 111.0
C7 C17 H17B 111.0
H17A C17 H17B 109.0
C8 C18 C19 112.42(16)
C8 C18 C11 106.63(16)
C19 C18 C11 118.26(17)
C8 C18 H18 106.3
C19 C18 H18 106.3
C11 C18 H18 106.3
C14 C19 C18 114.19(17)
C14 C19 C20 109.34(17)
C18 C19 C20 106.07(17)
C14 C19 H19 109.0
C18 C19 H19 109.0
C20 C19 H19 109.0
C21 C20 C19 108.28(17)
C21 C20 H20A 110.0
C19 C20 H20A 110.0
C21 C20 H20B 110.0
C19 C20 H20B 110.0
H20A C20 H20B 108.4
C20 C21 N2 110.44(17)
C20 C21 C7 115.40(17)
N2 C21 C7 105.15(16)
C20 C21 H21 108.5
N2 C21 H21 108.5
C7 C21 H21 108.5
O2 C22 H22A 109.5
O2 C22 H22B 109.5
H22A C22 H22B 109.5
O2 C22 H22C 109.5
H22A C22 H22C 109.5
H22B C22 H22C 109.5
O3 C23 H23A 109.5
O3 C23 H23B 109.5
H23A C23 H23B 109.5
O3 C23 H23C 109.5
H23A C23 H23C 109.5
H23B C23 H23C 109.5
C11A O1A C12A 114.91(18)
C2A O2A C22A 116.55(18)
C3A O3A C23A 116.17(18)
C9A N1A C6A 125.29(17)
C9A N1A C8A 118.88(17)
C6A N1A C8A 109.31(16)
C15A N2A C16A 112.84(18)
C15A N2A C21A 113.23(18)
C16A N2A C21A 107.52(16)
C15A N2A H2A 107.7
C16A N2A H2A 107.7
C21A N2A H2A 107.7
C2A C1A C6A 117.37(19)
C2A C1A H1A 121.3
C6A C1A H1A 121.3
O2A C2A C1A 124.06(19)
O2A C2A C3A 114.60(19)
C1A C2A C3A 121.34(19)
O3A C3A C4A 125.17(19)
O3A C3A C2A 115.13(18)
C4A C3A C2A 119.66(19)
C3A C4A C5A 119.22(19)
C3A C4A H4A 120.4
C5A C4A H4A 120.4
C6A C5A C4A 120.27(19)
C6A C5A C7A 110.21(18)
C4A C5A C7A 129.25(19)
C5A C6A C1A 121.90(19)
C5A C6A N1A 109.98(17)
C1A C6A N1A 128.10(18)
C5A C7A C21A 115.15(17)
C5A C7A C17A 112.18(18)
C21A C7A C17A 101.89(16)
C5A C7A C8A 102.63(16)
C21A C7A C8A 114.53(18)
C17A C7A C8A 110.79(17)
N1A C8A C18A 106.60(16)
N1A C8A C7A 104.26(16)
C18A C8A C7A 116.76(17)
N1A C8A H8A 109.6
C18A C8A H8A 109.6
C7A C8A H8A 109.6
O4A C9A N1A 122.7(2)
O4A C9A C10A 122.8(2)
N1A C9A C10A 114.44(17)
C9A C10A C11A 117.13(18)
C9A C10A H10C 108.0
C11A C10A H10C 108.0
C9A C10A H10D 108.0
C11A C10A H10D 108.0
H10C C10A H10D 107.3
O1A C11A C18A 114.80(18)
O1A C11A C10A 104.22(17)
C18A C11A C10A 110.18(17)
O1A C11A H11A 109.2
C18A C11A H11A 109.2
C10A C11A H11A 109.2
O1A C12A C13A 111.4(2)
O1A C12A H12C 109.4
C13A C12A H12C 109.4
O1A C12A H12D 109.4
C13A C12A H12D 109.4
H12C C12A H12D 108.0
C14A C13A C12A 121.7(2)
C14A C13A H13A 119.1
C12A C13A H13A 119.1
C13A C14A C15A 121.4(2)
C13A C14A C19A 122.5(2)
C15A C14A C19A 116.1(2)
C14A C15A N2A 111.04(18)
C14A C15A H15C 109.4
N2A C15A H15C 109.4
C14A C15A H15D 109.4
N2A C15A H15D 109.4
H15C C15A H15D 108.0
N2A C16A C17A 104.52(17)
N2A C16A H16C 110.8
C17A C16A H16C 110.8
N2A C16A H16D 110.8
C17A C16A H16D 110.8
H16C C16A H16D 108.9
C16A C17A C7A 103.11(18)
C16A C17A H17C 111.1
C7A C17A H17C 111.1
C16A C17A H17D 111.1
C7A C17A H17D 111.1
H17C C17A H17D 109.1
C11A C18A C8A 107.55(17)
C11A C18A C19A 118.30(18)
C8A C18A C19A 112.72(18)
C11A C18A H18A 105.8
C8A C18A H18A 105.8
C19A C18A H18A 105.8
C14A C19A C20A 108.87(19)
C14A C19A C18A 114.48(18)
C20A C19A C18A 106.97(17)
C14A C19A H19A 108.8
C20A C19A H19A 108.8
C18A C19A H19A 108.8
C21A C20A C19A 108.96(18)
C21A C20A H20C 109.9
C19A C20A H20C 109.9
C21A C20A H20D 109.9
C19A C20A H20D 109.9
H20C C20A H20D 108.3
C20A C21A N2A 110.74(18)
C20A C21A C7A 115.09(18)
N2A C21A C7A 104.66(16)
C20A C21A H21A 108.7
N2A C21A H21A 108.7
C7A C21A H21A 108.7
O2A C22A H22D 109.5
O2A C22A H22E 109.5
H22D C22A H22E 109.5
O2A C22A H22F 109.5
H22D C22A H22F 109.5
H22E C22A H22F 109.5
O3A C23A H23D 109.5
O3A C23A H23E 109.5
H23D C23A H23E 109.5
O3A C23A H23F 109.5
H23D C23A H23F 109.5
H23E C23A H23F 109.5
C11B O1B C12B 115.94(18)
C2B O2B C22B 116.9(2)
C3B O3B C23B 117.12(19)
C9B N1B C6B 125.11(19)
C9B N1B C8B 118.46(18)
C6B N1B C8B 109.06(17)
C16B N2B C15B 113.10(18)
C16B N2B C21B 107.76(15)
C15B N2B C21B 113.49(16)
C16B N2B H2B 107.4
C15B N2B H2B 107.4
C21B N2B H2B 107.4
C2B C1B C6B 117.4(2)
C2B C1B H1B 121.3
C6B C1B H1B 121.3
O2B C2B C1B 123.9(2)
O2B C2B C3B 114.7(2)
C1B C2B C3B 121.4(2)
O3B C3B C4B 124.3(2)
O3B C3B C2B 115.3(2)
C4B C3B C2B 120.5(2)
C3B C4B C5B 118.4(2)
C3B C4B H4B 120.8
C5B C4B H4B 120.8
C6B C5B C4B 120.35(19)
C6B C5B C7B 110.22(19)
C4B C5B C7B 129.30(19)
C5B C6B C1B 121.9(2)
C5B C6B N1B 110.11(18)
C1B C6B N1B 128.0(2)
C5B C7B C21B 115.40(17)
C5B C7B C17B 113.18(18)
C21B C7B C17B 101.61(16)
C5B C7B C8B 102.24(16)
C21B C7B C8B 114.39(18)
C17B C7B C8B 110.38(17)
N1B C8B C18B 106.31(16)
N1B C8B C7B 104.21(17)
C18B C8B C7B 116.19(17)
N1B C8B H8B 109.9
C18B C8B H8B 109.9
C7B C8B H8B 109.9
O4B C9B N1B 123.1(2)
O4B C9B C10B 122.4(2)
N1B C9B C10B 114.45(19)
C9B C10B C11B 116.18(19)
C9B C10B H10E 108.2
C11B C10B H10E 108.2
C9B C10B H10F 108.2
C11B C10B H10F 108.2
H10E C10B H10F 107.4
O1B C11B C18B 115.55(18)
O1B C11B C10B 103.82(17)
C18B C11B C10B 110.36(18)
O1B C11B H11B 109.0
C18B C11B H11B 109.0
C10B C11B H11B 109.0
O1B C12B C13B 109.7(2)
O1B C12B H12E 109.7
C13B C12B H12E 109.7
O1B C12B H12F 109.7
C13B C12B H12F 109.7
H12E C12B H12F 108.2
C14B C13B C12B 120.8(2)
C14B C13B H13B 119.6
C12B C13B H13B 119.6
C13B C14B C15B 122.1(2)
C13B C14B C19B 121.9(2)
C15B C14B C19B 116.0(2)
C14B C15B N2B 111.69(17)
C14B C15B H15E 109.3
N2B C15B H15E 109.3
C14B C15B H15F 109.3
N2B C15B H15F 109.3
H15E C15B H15F 107.9
N2B C16B C17B 104.81(17)
N2B C16B H16E 110.8
C17B C16B H16E 110.8
N2B C16B H16F 110.8
C17B C16B H16F 110.8
H16E C16B H16F 108.9
C16B C17B C7B 102.53(17)
C16B C17B H17E 111.3
C7B C17B H17E 111.3
C16B C17B H17F 111.3
C7B C17B H17F 111.3
H17E C17B H17F 109.2
C8B C18B C19B 112.89(17)
C8B C18B C11B 107.74(17)
C19B C18B C11B 118.01(18)
C8B C18B H18B 105.8
C19B C18B H18B 105.8
C11B C18B H18B 105.8
C14B C19B C20B 109.18(18)
C14B C19B C18B 113.81(18)
C20B C19B C18B 107.01(17)
C14B C19B H19B 108.9
C20B C19B H19B 108.9
C18B C19B H19B 108.9
C21B C20B C19B 109.17(17)
C21B C20B H20E 109.8
C19B C20B H20E 109.8
C21B C20B H20F 109.8
C19B C20B H20F 109.8
H20E C20B H20F 108.3
C20B C21B N2B 110.77(17)
C20B C21B C7B 114.88(17)
N2B C21B C7B 104.43(16)
C20B C21B H21B 108.9
N2B C21B H21B 108.9
C7B C21B H21B 108.9
O2B C22B H22G 109.5
O2B C22B H22H 109.5
H22G C22B H22H 109.5
O2B C22B H22I 109.5
H22G C22B H22I 109.5
H22H C22B H22I 109.5
O3B C23B H23G 109.5
O3B C23B H23H 109.5
H23G C23B H23H 109.5
O3B C23B H23I 109.5
H23G C23B H23I 109.5
H23H C23B H23I 109.5
C26 O7 H7 100.8
C27 N3 C25 121.04(19)
C27 N3 H3 119.5
C25 N3 H3 119.5
O9 N4 O10 124.3(2)
O9 N4 C31 118.1(2)
O10 N4 C31 117.7(2)
O6 C24 O5 125.7(2)
O6 C24 C25 119.4(2)
O5 C24 C25 114.8(2)
N3 C25 C26 112.67(18)
N3 C25 C24 110.26(18)
C26 C25 C24 112.79(19)
N3 C25 H25 106.9
C26 C25 H25 106.9
C24 C25 H25 106.9
O7 C26 C25 110.03(18)
O7 C26 H26A 109.7
C25 C26 H26A 109.7
O7 C26 H26B 109.7
C25 C26 H26B 109.7
H26A C26 H26B 108.2
O8 C27 N3 122.3(2)
O8 C27 C28 120.3(2)
N3 C27 C28 117.42(19)
C29 C28 C33 119.4(2)
C29 C28 C27 117.5(2)
C33 C28 C27 123.1(2)
C30 C29 C28 120.8(2)
C30 C29 H29 119.6
C28 C29 H29 119.6
C31 C30 C29 118.1(2)
C31 C30 H30 121.0
C29 C30 H30 121.0
C32 C31 C30 122.9(2)
C32 C31 N4 118.2(2)
C30 C31 N4 118.9(2)
C31 C32 C33 118.6(2)
C31 C32 H32 120.7
C33 C32 H32 120.7
C32 C33 C28 120.3(2)
C32 C33 H33 119.9
C28 C33 H33 119.9
C26A O7A H7A 117.9
C27A N3A C25A 124.35(19)
C27A N3A H3A 117.8
C25A N3A H3A 117.8
O9A N4A O10A 124.7(2)
O9A N4A C31A 117.4(2)
O10A N4A C31A 117.8(2)
O6A C24A O5A 124.6(2)
O6A C24A C25A 118.8(2)
O5A C24A C25A 116.53(19)
N3A C25A C26A 111.32(18)
N3A C25A C24A 110.84(18)
C26A C25A C24A 112.18(18)
N3A C25A H25A 107.4
C26A C25A H25A 107.4
C24A C25A H25A 107.4
O7A C26A C25A 109.78(19)
O7A C26A H26C 109.7
C25A C26A H26C 109.7
O7A C26A H26D 109.7
C25A C26A H26D 109.7
H26C C26A H26D 108.2
O8A C27A N3A 123.8(2)
O8A C27A C28A 121.18(19)
N3A C27A C28A 115.01(19)
C29A C28A C33A 119.2(2)
C29A C28A C27A 120.24(19)
C33A C28A C27A 120.53(19)
C30A C29A C28A 120.6(2)
C30A C29A H29A 119.7
C28A C29A H29A 119.7
C29A C30A C31A 118.6(2)
C29A C30A H30A 120.7
C31A C30A H30A 120.7
C32A C31A C30A 122.5(2)
C32A C31A N4A 117.5(2)
C30A C31A N4A 120.0(2)
C31A C32A C33A 118.2(2)
C31A C32A H32A 120.9
C33A C32A H32A 120.9
C32A C33A C28A 120.9(2)
C32A C33A H33A 119.6
C28A C33A H33A 119.6
C26B O7B H7B 104.8
C27B N3B C25B 121.68(19)
C27B N3B H3B 119.2
C25B N3B H3B 119.2
O10B N4B O9B 123.77(19)
O10B N4B C31B 118.3(2)
O9B N4B C31B 117.96(19)
O6B C24B O5B 124.6(2)
O6B C24B C25B 117.0(2)
O5B C24B C25B 118.4(2)
N3B C25B C26B 111.30(18)
N3B C25B C24B 112.29(18)
C26B C25B C24B 110.2(2)
N3B C25B H25B 107.6
C26B C25B H25B 107.6
C24B C25B H25B 107.6
O7B C26B C25B 112.1(2)
O7B C26B H26E 109.2
C25B C26B H26E 109.2
O7B C26B H26F 109.2
C25B C26B H26F 109.2
H26E C26B H26F 107.9
O8B C27B N3B 123.6(2)
O8B C27B C28B 119.0(2)
N3B C27B C28B 117.3(2)
C29B C28B C33B 119.2(2)
C29B C28B C27B 116.9(2)
C33B C28B C27B 123.9(2)
C30B C29B C28B 120.8(2)
C30B C29B H29B 119.6
C28B C29B H29B 119.6
C29B C30B C31B 118.5(2)
C29B C30B H30B 120.8
C31B C30B H30B 120.8
C30B C31B C32B 122.6(2)
C30B C31B N4B 118.4(2)
C32B C31B N4B 118.9(2)
C31B C32B C33B 118.2(2)
C31B C32B H32B 120.9
C33B C32B H32B 120.9
C32B C33B C28B 120.7(2)
C32B C33B H33B 119.7
C28B C33B H33B 119.7
H11W O1W H12W 105.3
H21W O2W H22W 91.0
H31W O3W H32W 105.3
H41W O4W H42W 86.0
H51W O5W H52W 104.1
H51W O5W H53W 75.6
H52W O5W H53W 169.6
H51W O5W H54W 117.3
H52W O5W H54W 116.6
H53W O5W H54W 71.8
H51W O51W H52W 65.1
H51W O51W H53W 49.9
H52W O51W H53W 107.9
H51W O51W H54W 120.8
H52W O51W H54W 137.9
H53W O51W H54W 103.2
C34 O34 H34 116.1
O34 C34 H34A 109.5
O34 C34 H34B 109.5
H34A C34 H34B 109.5
O34 C34 H34C 109.5
H34A C34 H34C 109.5
H34B C34 H34C 109.5
C35 O35 H35 109.7
O35 C35 H35A 109.5
O35 C35 H35B 109.5
H35A C35 H35B 109.5
O35 C35 H35C 109.5
H35A C35 H35C 109.5
H35B C35 H35C 109.5
C36 O36 H36 111.1
O36 C36 H36A 108.3
O36 C36 H36B 112.0
H36A C36 H36B 113.6
O36 C36 H36C 108.9
H36A C36 H36C 102.7
H36B C36 H36C 110.9
C37 O37 H37 117.5
C37 O37 H37E 42.9
H37 O37 H37E 81.4
C37 O37A H371 117.1
O37A C37 O37 76.7(3)
O37A C37 H37A 33.0
O37 C37 H37A 109.5
O37A C37 H37B 125.9
O37 C37 H37B 109.5
H37A C37 H37B 109.5
O37A C37 H37C 118.8
O37 C37 H37C 109.5
H37A C37 H37C 109.5
H37B C37 H37C 109.5
O37A C37 H37D 108.0
O37 C37 H37D 97.6
H37A C37 H37D 99.6
H37B C37 H37D 20.3
H37C C37 H37D 129.7
O37A C37 H37E 109.9
O37 C37 H37E 42.1
H37A C37 H37E 140.1
H37B C37 H37E 107.4
H37C C37 H37E 71.1
H37D C37 H37E 110.1
O37A C37 H37F 110.4
O37 C37 H37F 146.6
H37A C37 H37F 84.6
H37B C37 H37F 92.9
H37C C37 H37F 37.7
H37D C37 H37F 110.1
H37E C37 H37F 108.4
C38 O38 H38 102.1
C38 O38 H381 69.0
H38 O38 H381 63.0
O38 C38 H38A 109.5
O38 C38 H38B 109.5
H38A C38 H38B 109.5
O38 C38 H38C 109.5
H38A C38 H38C 109.5
H38B C38 H38C 109.5
O38 C38 H381 42.2
H38A C38 H381 130.3
H38B C38 H381 118.2
H38C C38 H381 67.8
C38A O38A H381 123.4
O38A C38A H38D 109.5
O38A C38A H38E 109.5
H38D C38A H38E 109.5
O38A C38A H38F 109.5
H38D C38A H38F 109.5
H38E C38A H38F 109.5
C38B O38B H382 87.2
O38B C38B H38 58.1
O38B C38B H381 55.9
H38 C38B H381 43.2
O38B C38B H38G 109.5
H38 C38B H38G 118.9
H381 C38B H38G 78.6
O38B C38B H38H 109.5
H38 C38B H38H 131.5
H381 C38B H38H 165.4
H38G C38B H38H 109.5
O38B C38B H38I 109.5
H38 C38B H38I 51.8
H381 C38B H38I 77.8
H38G C38B H38I 109.5
H38H C38B H38I 109.5

loop_
_geom_bond_atom_site_label_1
_geom_bond_atom_site_label_2
_geom_bond_distance
O1 C12 1.429(3)
O1 C11 1.429(3)
O2 C2 1.368(2)
O2 C22 1.432(3)
O3 C3 1.369(3)
O3 C23 1.434(3)
O4 C9 1.224(3)
N1 C9 1.371(3)
N1 C6 1.415(3)
N1 C8 1.480(3)
N2 C15 1.506(3)
N2 C16 1.511(3)
N2 C21 1.534(3)
N2 H2 0.9300
C1 C2 1.386(3)
C1 C6 1.395(3)
C1 H1 0.9500
C2 C3 1.419(3)
C3 C4 1.391(3)
C4 C5 1.394(3)
C4 H4 0.9500
C5 C6 1.383(3)
C5 C7 1.514(3)
C7 C17 1.543(3)
C7 C21 1.546(3)
C7 C8 1.563(3)
C8 C18 1.527(3)
C8 H8 1.0000
C9 C10 1.516(3)
C10 C11 1.547(3)
C10 H10A 0.9900
C10 H10B 0.9900
C11 C18 1.537(3)
C11 H11 1.0000
C12 C13 1.503(3)
C12 H12A 0.9900
C12 H12B 0.9900
C13 C14 1.336(3)
C13 H13 0.9500
C14 C15 1.500(3)
C14 C19 1.518(3)
C15 H15A 0.9900
C15 H15B 0.9900
C16 C17 1.523(3)
C16 H16A 0.9900
C16 H16B 0.9900
C17 H17A 0.9900
C17 H17B 0.9900
C18 C19 1.536(3)
C18 H18 1.0000
C19 C20 1.538(3)
C19 H19 1.0000
C20 C21 1.518(3)
C20 H20A 0.9900
C20 H20B 0.9900
C21 H21 1.0000
C22 H22A 0.9800
C22 H22B 0.9800
C22 H22C 0.9800
C23 H23A 0.9800
C23 H23B 0.9800
C23 H23C 0.9800
O1A C11A 1.430(3)
O1A C12A 1.439(3)
O2A C2A 1.371(3)
O2A C22A 1.424(3)
O3A C3A 1.366(3)
O3A C23A 1.430(3)
O4A C9A 1.226(3)
N1A C9A 1.377(3)
N1A C6A 1.422(3)
N1A C8A 1.486(3)
N2A C15A 1.504(3)
N2A C16A 1.517(3)
N2A C21A 1.538(3)
N2A H2A 0.9300
C1A C2A 1.393(3)
C1A C6A 1.396(3)
C1A H1A 0.9500
C2A C3A 1.418(3)
C3A C4A 1.385(3)
C4A C5A 1.397(3)
C4A H4A 0.9500
C5A C6A 1.385(3)
C5A C7A 1.506(3)
C7A C21A 1.541(3)
C7A C17A 1.545(3)
C7A C8A 1.556(3)
C8A C18A 1.532(3)
C8A H8A 1.0000
C9A C10A 1.515(3)
C10A C11A 1.548(3)
C10A H10C 0.9900
C10A H10D 0.9900
C11A C18A 1.530(3)
C11A H11A 1.0000
C12A C13A 1.492(4)
C12A H12C 0.9900
C12A H12D 0.9900
C13A C14A 1.329(4)
C13A H13A 0.9500
C14A C15A 1.500(4)
C14A C19A 1.523(3)
C15A H15C 0.9900
C15A H15D 0.9900
C16A C17A 1.520(3)
C16A H16C 0.9900
C16A H16D 0.9900
C17A H17C 0.9900
C17A H17D 0.9900
C18A C19A 1.533(3)
C18A H18A 1.0000
C19A C20A 1.532(3)
C19A H19A 1.0000
C20A C21A 1.518(3)
C20A H20C 0.9900
C20A H20D 0.9900
C21A H21A 1.0000
C22A H22D 0.9800
C22A H22E 0.9800
C22A H22F 0.9800
C23A H23D 0.9800
C23A H23E 0.9800
C23A H23F 0.9800
O1B C11B 1.426(3)
O1B C12B 1.444(3)
O2B C2B 1.371(3)
O2B C22B 1.442(3)
O3B C3B 1.372(3)
O3B C23B 1.424(3)
O4B C9B 1.228(3)
N1B C9B 1.370(3)
N1B C6B 1.418(3)
N1B C8B 1.491(3)
N2B C16B 1.503(3)
N2B C15B 1.504(3)
N2B C21B 1.530(3)
N2B H2B 0.9300
C1B C2B 1.385(4)
C1B C6B 1.395(3)
C1B H1B 0.9500
C2B C3B 1.409(3)
C3B C4B 1.388(3)
C4B C5B 1.397(3)
C4B H4B 0.9500
C5B C6B 1.390(3)
C5B C7B 1.511(3)
C7B C21B 1.543(3)
C7B C17B 1.544(3)
C7B C8B 1.559(3)
C8B C18B 1.530(3)
C8B H8B 1.0000
C9B C10B 1.513(3)
C10B C11B 1.546(3)
C10B H10E 0.9900
C10B H10F 0.9900
C11B C18B 1.542(3)
C11B H11B 1.0000
C12B C13B 1.495(4)
C12B H12E 0.9900
C12B H12F 0.9900
C13B C14B 1.337(3)
C13B H13B 0.9500
C14B C15B 1.494(3)
C14B C19B 1.522(3)
C15B H15E 0.9900
C15B H15F 0.9900
C16B C17B 1.522(3)
C16B H16E 0.9900
C16B H16F 0.9900
C17B H17E 0.9900
C17B H17F 0.9900
C18B C19B 1.539(3)
C18B H18B 1.0000
C19B C20B 1.526(3)
C19B H19B 1.0000
C20B C21B 1.522(3)
C20B H20E 0.9900
C20B H20F 0.9900
C21B H21B 1.0000
C22B H22G 0.9800
C22B H22H 0.9800
C22B H22I 0.9800
C23B H23G 0.9800
C23B H23H 0.9800
C23B H23I 0.9800
O5 C24 1.264(3)
O6 C24 1.244(3)
O7 C26 1.429(3)
O7 H7 1.0133
O8 C27 1.229(3)
O9 N4 1.218(3)
O10 N4 1.232(3)
N3 C27 1.336(3)
N3 C25 1.453(3)
N3 H3 0.8800
N4 C31 1.474(3)
C24 C25 1.536(3)
C25 C26 1.518(3)
C25 H25 1.0000
C26 H26A 0.9900
C26 H26B 0.9900
C27 C28 1.508(3)
C28 C29 1.396(3)
C28 C33 1.397(3)
C29 C30 1.383(3)
C29 H29 0.9500
C30 C31 1.381(3)
C30 H30 0.9500
C31 C32 1.376(3)
C32 C33 1.386(3)
C32 H32 0.9500
C33 H33 0.9500
O5A C24A 1.274(3)
O6A C24A 1.240(3)
O7A C26A 1.423(3)
O7A H7A 0.8868
O8A C27A 1.234(3)
O9A N4A 1.224(3)
O10A N4A 1.229(3)
N3A C27A 1.339(3)
N3A C25A 1.451(3)
N3A H3A 0.8800
N4A C31A 1.471(3)
C24A C25A 1.548(3)
C25A C26A 1.519(3)
C25A H25A 1.0000
C26A H26C 0.9900
C26A H26D 0.9900
C27A C28A 1.507(3)
C28A C29A 1.395(3)
C28A C33A 1.401(3)
C29A C30A 1.387(3)
C29A H29A 0.9500
C30A C31A 1.389(3)
C30A H30A 0.9500
C31A C32A 1.383(3)
C32A C33A 1.390(3)
C32A H32A 0.9500
C33A H33A 0.9500
O5B C24B 1.270(3)
O6B C24B 1.246(3)
O7B C26B 1.423(3)
O7B H7B 0.8202
O8B C27B 1.235(3)
O9B N4B 1.229(3)
O10B N4B 1.226(3)
N3B C27B 1.334(3)
N3B C25B 1.451(3)
N3B H3B 0.8800
N4B C31B 1.470(3)
C24B C25B 1.541(3)
C25B C26B 1.534(3)
C25B H25B 1.0000
C26B H26E 0.9900
C26B H26F 0.9900
C27B C28B 1.502(3)
C28B C29B 1.398(3)
C28B C33B 1.399(3)
C29B C30B 1.382(3)
C29B H29B 0.9500
C30B C31B 1.385(3)
C30B H30B 0.9500
C31B C32B 1.386(3)
C32B C33B 1.392(3)
C32B H32B 0.9500
C33B H33B 0.9500
O1W H11W 0.8804
O1W H12W 0.8777
O2W H21W 0.8786
O2W H22W 0.8835
O3W H31W 0.8814
O3W H32W 0.8774
O4W H41W 0.8833
O4W H42W 0.8761
O5W H51W 0.8456
O5W H52W 0.8505
O5W H53W 0.7916
O5W H54W 1.4312
O51W H51W 1.3121
O51W H52W 1.1631
O51W H53W 0.8467
O51W H54W 0.9409
O34 C34 1.425(4)
O34 H34 0.8319
C34 H34A 0.9800
C34 H34B 0.9800
C34 H34C 0.9800
O35 C35 1.418(4)
O35 H35 0.8579
C35 H35A 0.9800
C35 H35B 0.9800
C35 H35C 0.9800
O36 C36 1.422(3)
O36 H36 0.9747
C36 H36A 0.8683
C36 H36B 0.8783
C36 H36C 0.9903
O37 C37 1.404(5)
O37 H37 0.7899
O37 H37E 0.9447
O37A C37 1.397(6)
O37A H371 0.8898
C37 H37A 0.9800
C37 H37B 0.9800
C37 H37C 0.9800
C37 H37D 0.9428
C37 H37E 0.9599
C37 H37F 0.9599
O38 C38 1.476(8)
O38 H38 0.9399
O38 H381 1.0623
C38 H38A 0.9800
C38 H38B 0.9800
C38 H38C 0.9800
C38 H381 1.4766
O38A C38A 1.540(13)
O38A H381 0.6078
C38A H38D 0.9800
C38A H38E 0.9800
C38A H38F 0.9800
O38B C38B 1.89(3)
O38B H382 0.8148
C38B H38 1.5303
C38B H381 1.0196
C38B H38G 0.9800
C38B H38H 0.9800
C38B H38I 0.9800

loop_
_geom_hbond_atom_site_label_D
_geom_hbond_atom_site_label_H
_geom_hbond_atom_site_label_A
_geom_hbond_distance_DH
_geom_hbond_distance_HA
_geom_hbond_distance_DA
_geom_hbond_angle_DHA
_geom_hbond_site_symmetry_A
N2 H2 O5 0.93 1.71 2.613(3) 162.6 .
N2A H2A O5A 0.93 1.74 2.620(3) 157.4 .
N2B H2B O5B 0.93 1.75 2.638(3) 157.8 .
O7 H7 O1W 1.01 1.71 2.711(3) 169.0 .
N3 H3 O37A 0.88 2.36 3.226(5) 166.2 2_746
O7A H7A O51W 0.89 1.94 2.781(9) 156.8 .
O7A H7A O5W 0.89 2.02 2.871(7) 159.7 .
O7A H7A O38B 0.89 2.40 2.872(18) 113.6 .
N3A H3A O8 0.88 2.08 2.813(3) 140.4 2_746
O7B H7B O2W 0.82 2.09 2.899(3) 167.2 1_455
N3B H3B O3W 0.88 2.06 2.901(3) 158.6 2_645
O1W H11W O8A 0.88 1.94 2.803(2) 166.3 .
O1W H12W O34 0.88 1.88 2.748(3) 167.6 2_756
O2W H21W O5B 0.88 2.05 2.881(3) 157.0 2_655
O2W H22W O37A 0.88 1.89 2.665(5) 145.0 .
O2W H22W O37 0.88 2.01 2.819(4) 151.6 .
O3W H31W O8B 0.88 1.92 2.797(3) 179.2 1_655
O3W H32W O38 0.88 1.95 2.711(4) 143.7 .
O3W H32W O38A 0.88 2.08 2.946(7) 170.7 .
O4W H41W O36 0.88 1.91 2.772(4) 165.4 .
O4W H42W O2B 0.88 1.90 2.776(3) 179.3 .
O5W H51W O6 0.85 1.92 2.765(6) 178.1 2_756
O5W H52W O2W 0.85 2.00 2.767(7) 150.1 .
O51W H53W O7A 0.85 2.19 2.781(9) 127.0 .
O51W H54W O38A 0.94 2.19 2.773(10) 119.1 .
O34 H34 O5A 0.83 1.90 2.714(3) 166.4 .
O35 H35 O7 0.86 1.90 2.741(3) 166.9 .
O36 H36 O6A 0.97 1.79 2.738(3) 162.9 .
O37 H37 O4W 0.79 2.00 2.754(4) 160.0 .
O37A H371 O6 0.89 1.72 2.606(5) 179.5 2_756
O38 H38 O5W 0.94 1.95 2.822(7) 153.9 .
O38A H381 O51W 0.61 2.24 2.773(10) 148.1 .
O38B H382 O6B 0.81 1.91 2.725(19) 178.3 1_655

loop_
_geom_torsion_atom_site_label_1
_geom_torsion_atom_site_label_2
_geom_torsion_atom_site_label_3
_geom_torsion_atom_site_label_4
_geom_torsion
C22 O2 C2 C1 -10.8(3)
C22 O2 C2 C3 169.74(18)
C6 C1 C2 O2 -178.91(18)
C6 C1 C2 C3 0.6(3)
C23 O3 C3 C4 -2.4(3)
C23 O3 C3 C2 177.06(18)
O2 C2 C3 O3 -1.7(3)
C1 C2 C3 O3 178.78(19)
O2 C2 C3 C4 177.83(18)
C1 C2 C3 C4 -1.7(3)
O3 C3 C4 C5 -179.12(19)
C2 C3 C4 C5 1.4(3)
C3 C4 C5 C6 0.0(3)
C3 C4 C5 C7 -176.6(2)
C4 C5 C6 C1 -1.1(3)
C7 C5 C6 C1 176.04(19)
C4 C5 C6 N1 177.04(19)
C7 C5 C6 N1 -5.8(2)
C2 C1 C6 C5 0.8(3)
C2 C1 C6 N1 -177.0(2)
C9 N1 C6 C5 -157.64(19)
C8 N1 C6 C5 -6.8(2)
C9 N1 C6 C1 20.4(3)
C8 N1 C6 C1 171.2(2)
C6 C5 C7 C17 -104.4(2)
C4 C5 C7 C17 72.5(3)
C6 C5 C7 C21 139.20(18)
C4 C5 C7 C21 -44.0(3)
C6 C5 C7 C8 14.9(2)
C4 C5 C7 C8 -168.2(2)
C9 N1 C8 C18 44.0(2)
C6 N1 C8 C18 -108.01(18)
C9 N1 C8 C7 167.80(18)
C6 N1 C8 C7 15.8(2)
C5 C7 C8 N1 -17.96(19)
C17 C7 C8 N1 102.60(18)
C21 C7 C8 N1 -142.12(17)
C5 C7 C8 C18 98.94(19)
C17 C7 C8 C18 -140.51(18)
C21 C7 C8 C18 -25.2(2)
C6 N1 C9 O4 -26.3(3)
C8 N1 C9 O4 -174.1(2)
C6 N1 C9 C10 154.0(2)
C8 N1 C9 C10 6.2(3)
O4 C9 C10 C11 151.1(2)
N1 C9 C10 C11 -29.2(3)
C12 O1 C11 C18 -70.6(2)
C12 O1 C11 C10 169.07(17)
C9 C10 C11 O1 121.5(2)
C9 C10 C11 C18 -0.7(3)
C11 O1 C12 C13 86.5(2)
O1 C12 C13 C14 -62.2(3)
C12 C13 C14 C15 176.7(2)
C12 C13 C14 C19 -1.3(3)
C13 C14 C15 N2 -123.1(2)
C19 C14 C15 N2 55.1(2)
C16 N2 C15 C14 76.7(2)
C21 N2 C15 C14 -45.5(2)
C15 N2 C16 C17 -139.39(17)
C21 N2 C16 C17 -13.7(2)
N2 C16 C17 C7 33.5(2)
C5 C7 C17 C16 -163.37(17)
C21 C7 C17 C16 -40.0(2)
C8 C7 C17 C16 82.7(2)
N1 C8 C18 C19 157.17(16)
C7 C8 C18 C19 41.3(2)
N1 C8 C18 C11 -71.70(19)
C7 C8 C18 C11 172.38(16)
O1 C11 C18 C8 -67.2(2)
C10 C11 C18 C8 49.4(2)
O1 C11 C18 C19 60.5(2)
C10 C11 C18 C19 177.15(17)
C13 C14 C19 C18 55.1(3)
C15 C14 C19 C18 -123.1(2)
C13 C14 C19 C20 173.7(2)
C15 C14 C19 C20 -4.4(2)
C8 C18 C19 C14 57.8(2)
C11 C18 C19 C14 -67.2(2)
C8 C18 C19 C20 -62.7(2)
C11 C18 C19 C20 172.32(17)
C14 C19 C20 C21 -54.1(2)
C18 C19 C20 C21 69.4(2)
C19 C20 C21 N2 63.1(2)
C19 C20 C21 C7 -56.0(2)
C15 N2 C21 C20 -11.6(2)
C16 N2 C21 C20 -136.43(18)
C15 N2 C21 C7 113.54(19)
C16 N2 C21 C7 -11.3(2)
C5 C7 C21 C20 -84.3(2)
C17 C7 C21 C20 153.32(18)
C8 C7 C21 C20 33.0(2)
C5 C7 C21 N2 153.76(17)
C17 C7 C21 N2 31.4(2)
C8 C7 C21 N2 -88.90(19)
C22A O2A C2A C1A 1.9(3)
C22A O2A C2A C3A -178.14(19)
C6A C1A C2A O2A -178.11(19)
C6A C1A C2A C3A 1.9(3)
C23A O3A C3A C4A 2.0(3)
C23A O3A C3A C2A 179.9(2)
O2A C2A C3A O3A -2.5(3)
C1A C2A C3A O3A 177.5(2)
O2A C2A C3A C4A 175.6(2)
C1A C2A C3A C4A -4.5(3)
O3A C3A C4A C5A -179.8(2)
C2A C3A C4A C5A 2.4(3)
C3A C4A C5A C6A 2.0(3)
C3A C4A C5A C7A -171.4(2)
C4A C5A C6A C1A -4.7(3)
C7A C5A C6A C1A 169.93(19)
C4A C5A C6A N1A 176.55(19)
C7A C5A C6A N1A -8.9(2)
C2A C1A C6A C5A 2.6(3)
C2A C1A C6A N1A -178.8(2)
C9A N1A C6A C5A -155.02(19)
C8A N1A C6A C5A -4.0(2)
C9A N1A C6A C1A 26.3(3)
C8A N1A C6A C1A 177.3(2)
C6A C5A C7A C21A 142.22(19)
C4A C5A C7A C21A -43.8(3)
C6A C5A C7A C17A -101.9(2)
C4A C5A C7A C17A 72.1(3)
C6A C5A C7A C8A 17.1(2)
C4A C5A C7A C8A -168.9(2)
C9A N1A C8A C18A 43.5(2)
C6A N1A C8A C18A -109.72(19)
C9A N1A C8A C7A 167.55(17)
C6A N1A C8A C7A 14.4(2)
C5A C7A C8A N1A -18.4(2)
C21A C7A C8A N1A -143.88(17)
C17A C7A C8A N1A 101.55(18)
C5A C7A C8A C18A 98.9(2)
C21A C7A C8A C18A -26.6(2)
C17A C7A C8A C18A -141.17(18)
C6A N1A C9A O4A -20.9(3)
C8A N1A C9A O4A -169.43(19)
C6A N1A C9A C10A 160.08(19)
C8A N1A C9A C10A 11.5(3)
O4A C9A C10A C11A 139.6(2)
N1A C9A C10A C11A -41.4(3)
C12A O1A C11A C18A -66.5(2)
C12A O1A C11A C10A 172.92(19)
C9A C10A C11A O1A 135.25(18)
C9A C10A C11A C18A 11.6(3)
C11A O1A C12A C13A 89.0(3)
O1A C12A C13A C14A -64.5(3)
C12A C13A C14A C15A 175.8(2)
C12A C13A C14A C19A -4.1(4)
C13A C14A C15A N2A -128.6(2)
C19A C14A C15A N2A 51.3(3)
C16A N2A C15A C14A 77.3(2)
C21A N2A C15A C14A -45.1(2)
C15A N2A C16A C17A -141.72(18)
C21A N2A C16A C17A -16.2(2)
N2A C16A C17A C7A 36.6(2)
C5A C7A C17A C16A -166.64(17)
C21A C7A C17A C16A -42.9(2)
C8A C7A C17A C16A 79.3(2)
O1A C11A C18A C8A -74.9(2)
C10A C11A C18A C8A 42.4(2)
O1A C11A C18A C19A 54.2(3)
C10A C11A C18A C19A 171.45(18)
N1A C8A C18A C11A -71.3(2)
C7A C8A C18A C11A 172.73(16)
N1A C8A C18A C19A 156.53(17)
C7A C8A C18A C19A 40.5(2)
C13A C14A C19A C20A -179.9(2)
C15A C14A C19A C20A 0.1(3)
C13A C14A C19A C18A 60.4(3)
C15A C14A C19A C18A -119.5(2)
C11A C18A C19A C14A -66.3(3)
C8A C18A C19A C14A 60.3(3)
C11A C18A C19A C20A 172.98(18)
C8A C18A C19A C20A -60.4(2)
C14A C19A C20A C21A -56.4(2)
C18A C19A C20A C21A 67.8(2)
C19A C20A C21A N2A 62.3(2)
C19A C20A C21A C7A -56.2(2)
C15A N2A C21A C20A -9.9(2)
C16A N2A C21A C20A -135.22(19)
C15A N2A C21A C7A 114.7(2)
C16A N2A C21A C7A -10.6(2)
C5A C7A C21A C20A -84.0(2)
C17A C7A C21A C20A 154.37(18)
C8A C7A C21A C20A 34.7(2)
C5A C7A C21A N2A 154.26(18)
C17A C7A C21A N2A 32.6(2)
C8A C7A C21A N2A -87.1(2)
C22B O2B C2B C1B -4.0(4)
C22B O2B C2B C3B 176.8(2)
C6B C1B C2B O2B -178.8(2)
C6B C1B C2B C3B 0.4(3)
C23B O3B C3B C4B 4.4(3)
C23B O3B C3B C2B -177.5(2)
O2B C2B C3B O3B -1.3(3)
C1B C2B C3B O3B 179.4(2)
O2B C2B C3B C4B 176.9(2)
C1B C2B C3B C4B -2.4(3)
O3B C3B C4B C5B 179.8(2)
C2B C3B C4B C5B 1.8(3)
C3B C4B C5B C6B 0.8(3)
C3B C4B C5B C7B -174.6(2)
C4B C5B C6B C1B -2.8(3)
C7B C5B C6B C1B 173.4(2)
C4B C5B C6B N1B 176.36(19)
C7B C5B C6B N1B -7.4(2)
C2B C1B C6B C5B 2.2(3)
C2B C1B C6B N1B -176.9(2)
C9B N1B C6B C5B -155.7(2)
C8B N1B C6B C5B -6.5(2)
C9B N1B C6B C1B 23.4(4)
C8B N1B C6B C1B 172.6(2)
C6B C5B C7B C21B 141.99(19)
C4B C5B C7B C21B -42.2(3)
C6B C5B C7B C17B -101.5(2)
C4B C5B C7B C17B 74.3(3)
C6B C5B C7B C8B 17.2(2)
C4B C5B C7B C8B -167.0(2)
C9B N1B C8B C18B 45.2(2)
C6B N1B C8B C18B -106.39(19)
C9B N1B C8B C7B 168.43(18)
C6B N1B C8B C7B 16.9(2)
C5B C7B C8B N1B -19.9(2)
C21B C7B C8B N1B -145.35(17)
C17B C7B C8B N1B 100.81(19)
C5B C7B C8B C18B 96.7(2)
C21B C7B C8B C18B -28.8(2)
C17B C7B C8B C18B -142.61(18)
C6B N1B C9B O4B -22.7(3)
C8B N1B C9B O4B -169.3(2)
C6B N1B C9B C10B 158.1(2)
C8B N1B C9B C10B 11.5(3)
O4B C9B C10B C11B 135.8(2)
N1B C9B C10B C11B -44.9(3)
C12B O1B C11B C18B -63.5(2)
C12B O1B C11B C10B 175.53(18)
C9B C10B C11B O1B 141.21(19)
C9B C10B C11B C18B 16.8(3)
C11B O1B C12B C13B 89.9(2)
O1B C12B C13B C14B -67.3(3)
C12B C13B C14B C15B 177.9(2)
C12B C13B C14B C19B -3.6(3)
C13B C14B C15B N2B -131.5(2)
C19B C14B C15B N2B 50.0(3)
C16B N2B C15B C14B 78.5(2)
C21B N2B C15B C14B -44.6(2)
C15B N2B C16B C17B -142.04(18)
C21B N2B C16B C17B -15.8(2)
N2B C16B C17B C7B 36.8(2)
C5B C7B C17B C16B -167.75(18)
C21B C7B C17B C16B -43.4(2)
C8B C7B C17B C16B 78.3(2)
N1B C8B C18B C19B 157.35(18)
C7B C8B C18B C19B 41.9(2)
N1B C8B C18B C11B -70.6(2)
C7B C8B C18B C11B 174.05(17)
O1B C11B C18B C8B -78.9(2)
C10B C11B C18B C8B 38.5(2)
O1B C11B C18B C19B 50.4(3)
C10B C11B C18B C19B 167.77(18)
C13B C14B C19B C20B -177.4(2)
C15B C14B C19B C20B 1.2(3)
C13B C14B C19B C18B 63.1(3)
C15B C14B C19B C18B -118.3(2)
C8B C18B C19B C14B 60.2(2)
C11B C18B C19B C14B -66.7(2)
C8B C18B C19B C20B -60.5(2)
C11B C18B C19B C20B 172.64(17)
C14B C19B C20B C21B -56.5(2)
C18B C19B C20B C21B 67.1(2)
C19B C20B C21B N2B 61.6(2)
C19B C20B C21B C7B -56.4(2)
C16B N2B C21B C20B -135.69(18)
C15B N2B C21B C20B -9.6(2)
C16B N2B C21B C7B -11.5(2)
C15B N2B C21B C7B 114.57(19)
C5B C7B C21B C20B -82.0(2)
C17B C7B C21B C20B 155.10(18)
C8B C7B C21B C20B 36.2(2)
C5B C7B C21B N2B 156.42(17)
C17B C7B C21B N2B 33.6(2)
C8B C7B C21B N2B -85.3(2)
C27 N3 C25 C26 78.9(3)
C27 N3 C25 C24 -154.1(2)
O6 C24 C25 N3 -0.7(3)
O5 C24 C25 N3 176.9(2)
O6 C24 C25 C26 126.2(3)
O5 C24 C25 C26 -56.2(3)
N3 C25 C26 O7 57.7(2)
C24 C25 C26 O7 -67.9(2)
C25 N3 C27 O8 -2.1(3)
C25 N3 C27 C28 179.29(19)
O8 C27 C28 C29 4.2(3)
N3 C27 C28 C29 -177.2(2)
O8 C27 C28 C33 -175.1(2)
N3 C27 C28 C33 3.5(3)
C33 C28 C29 C30 -0.1(3)
C27 C28 C29 C30 -179.5(2)
C28 C29 C30 C31 -0.1(3)
C29 C30 C31 C32 0.1(4)
C29 C30 C31 N4 -179.6(2)
O9 N4 C31 C32 165.8(2)
O10 N4 C31 C32 -13.2(3)
O9 N4 C31 C30 -14.5(3)
O10 N4 C31 C30 166.4(2)
C30 C31 C32 C33 0.2(4)
N4 C31 C32 C33 179.9(2)
C31 C32 C33 C28 -0.5(4)
C29 C28 C33 C32 0.4(4)
C27 C28 C33 C32 179.7(2)
C27A N3A C25A C26A 132.9(2)
C27A N3A C25A C24A -101.4(2)
O6A C24A C25A N3A -146.3(2)
O5A C24A C25A N3A 36.1(3)
O6A C24A C25A C26A -21.1(3)
O5A C24A C25A C26A 161.3(2)
N3A C25A C26A O7A -67.3(2)
C24A C25A C26A O7A 167.88(19)
C25A N3A C27A O8A -3.3(3)
C25A N3A C27A C28A 178.60(18)
O8A C27A C28A C29A 33.9(3)
N3A C27A C28A C29A -147.9(2)
O8A C27A C28A C33A -146.4(2)
N3A C27A C28A C33A 31.8(3)
C33A C28A C29A C30A -1.8(3)
C27A C28A C29A C30A 177.9(2)
C28A C29A C30A C31A 1.4(3)
C29A C30A C31A C32A 1.0(3)
C29A C30A C31A N4A -177.9(2)
O9A N4A C31A C32A -156.3(2)
O10A N4A C31A C32A 22.0(3)
O9A N4A C31A C30A 22.7(3)
O10A N4A C31A C30A -159.0(2)
C30A C31A C32A C33A -3.0(3)
N4A C31A C32A C33A 176.03(19)
C31A C32A C33A C28A 2.5(3)
C29A C28A C33A C32A -0.2(3)
C27A C28A C33A C32A -179.91(19)
C27B N3B C25B C26B 137.0(2)
C27B N3B C25B C24B -98.9(2)
O6B C24B C25B N3B -177.7(2)
O5B C24B C25B N3B 2.6(3)
O6B C24B C25B C26B -53.1(3)
O5B C24B C25B C26B 127.3(2)
N3B C25B C26B O7B -57.0(3)
C24B C25B C26B O7B 177.8(2)
C25B N3B C27B O8B -4.3(3)
C25B N3B C27B C28B 178.10(18)
O8B C27B C28B C29B -15.2(3)
N3B C27B C28B C29B 162.5(2)
O8B C27B C28B C33B 165.5(2)
N3B C27B C28B C33B -16.8(3)
C33B C28B C29B C30B 1.9(3)
C27B C28B C29B C30B -177.5(2)
C28B C29B C30B C31B -0.8(3)
C29B C30B C31B C32B -0.8(3)
C29B C30B C31B N4B -179.0(2)
O10B N4B C31B C30B 166.6(2)
O9B N4B C31B C30B -12.3(3)
O10B N4B C31B C32B -11.7(3)
O9B N4B C31B C32B 169.4(2)
C30B C31B C32B C33B 1.3(4)
N4B C31B C32B C33B 179.5(2)
C31B C32B C33B C28B -0.3(4)
C29B C28B C33B C32B -1.3(4)
C27B C28B C33B C32B 178.0(2)
